data_4512411
loop_
_publ_author_name
'Ghiassi, Kamran B.'
'Chen, Susanne Y.'
'Wescott, Joseph'
'Balch, Alan L.'
'Olmstead, Marilyn M.'

_publ_section_title
;
 New Insights into the Structural Complexity of C60&#x00B7;2S8: Two
 Crystal Morphologies, Two Phase Changes, Four Polymorphs
;
_journal_issue 1
_journal_name_full 'Crystal Growth &amp; Design'
_journal_page_first 404
_journal_paper_doi 10.1021/cg501486x
_journal_volume 15
_journal_year 2015
_chemical_formula_moiety 'C60, 2(S8)'
_chemical_formula_sum 'C60 S16'
_chemical_formula_weight 1233.56
_chemical_name_common 'C60 . 2 S8 (delta, 90 K)'
_space_group_crystal_system monoclinic
_space_group_IT_number 7
_space_group_name_Hall 'P -2yc'
_space_group_name_H-M_alt 'P 1 c 1'
_symmetry_space_group_name_Hall 'P -2yc'
_symmetry_space_group_name_H-M 'P 1 c 1'
_atom_sites_solution_primary direct
_atom_sites_solution_secondary difmap
_audit_creation_method SHELXL-2014/7
_cell_angle_alpha 90
_cell_angle_beta 113.283(2)
_cell_angle_gamma 90
_cell_formula_units_Z 4
_cell_length_a 16.1355(6)
_cell_length_b 15.7332(6)
_cell_length_c 18.3535(7)
_cell_measurement_reflns_used 9243
_cell_measurement_temperature 90(2)
_cell_measurement_theta_max 31.51
_cell_measurement_theta_min 2.26
_cell_volume 4279.8(3)
_computing_cell_refinement 'SAINT (Bruker, 2014)'
_computing_data_collection 'Apex2 (Bruker, 2014)'
_computing_data_reduction 'SAINT (Bruker, 2014)'
_computing_publication_material 'SHELXL-2014 (Sheldrick, 2014)'
_computing_structure_refinement 'SHELXL-2014/7 (Sheldrick, 2014)'
_computing_structure_solution 'SHELXS-2008 (Sheldrick, 2008)'
_diffrn_ambient_temperature 90(2)
_diffrn_detector_area_resol_mean 8.3
_diffrn_measured_fraction_theta_full 0.999
_diffrn_measured_fraction_theta_max 0.999
_diffrn_measurement_device_type 'Bruker Apex Duo'
_diffrn_measurement_method \w
_diffrn_radiation_type MoK\a
_diffrn_radiation_wavelength 0.71073
_diffrn_reflns_av_R_equivalents 0.0199
_diffrn_reflns_av_unetI/netI 0.0145
_diffrn_reflns_Laue_measured_fraction_full 0.999
_diffrn_reflns_Laue_measured_fraction_max 0.999
_diffrn_reflns_limit_h_max 23
_diffrn_reflns_limit_h_min -23
_diffrn_reflns_limit_k_max 23
_diffrn_reflns_limit_k_min -23
_diffrn_reflns_limit_l_max 26
_diffrn_reflns_limit_l_min -26
_diffrn_reflns_number 143892
_diffrn_reflns_point_group_measured_fraction_full 0.999
_diffrn_reflns_point_group_measured_fraction_max 0.999
_diffrn_reflns_theta_full 25.242
_diffrn_reflns_theta_max 31.531
_diffrn_reflns_theta_min 2.259
_diffrn_source 'fine-focus sealed tube'
_exptl_absorpt_coefficient_mu 0.860
_exptl_absorpt_correction_T_max 0.7462
_exptl_absorpt_correction_T_min 0.6617
_exptl_absorpt_correction_type multi-scan
_exptl_absorpt_process_details 'SADABS (Sheldrick, 2014)'
_exptl_crystal_colour black
_exptl_crystal_density_diffrn 1.914
_exptl_crystal_description needle
_exptl_crystal_F_000 2464
_exptl_crystal_size_max 0.800
_exptl_crystal_size_mid 0.480
_exptl_crystal_size_min 0.480
_refine_diff_density_max 0.764
_refine_diff_density_min -0.262
_refine_diff_density_rms 0.079
_refine_ls_abs_structure_details
;
 Refined as an inversion twin.
;
_refine_ls_abs_structure_Flack 0.48(3)
_refine_ls_extinction_method none
_refine_ls_goodness_of_fit_ref 1.046
_refine_ls_hydrogen_treatment undef
_refine_ls_matrix_type full
_refine_ls_number_parameters 1370
_refine_ls_number_reflns 28435
_refine_ls_number_restraints 2
_refine_ls_restrained_S_all 1.046
_refine_ls_R_factor_all 0.0274
_refine_ls_R_factor_gt 0.0269
_refine_ls_shift/su_max 0.001
_refine_ls_shift/su_mean 0.000
_refine_ls_structure_factor_coef Fsqd
_refine_ls_weighting_details 'w=1/[\s^2^(Fo^2^)+(0.0435P)^2^+2.5501P] where P=(Fo^2^+2Fc^2^)/3'
_refine_ls_weighting_scheme calc
_refine_ls_wR_factor_gt 0.0728
_refine_ls_wR_factor_ref 0.0732
_reflns_Friedel_coverage 0.998
_reflns_Friedel_fraction_full 0.999
_reflns_Friedel_fraction_max 0.999
_reflns_number_gt 27970
_reflns_number_total 28435
_reflns_threshold_expression 'I > 2\s(I)'
_cod_data_source_file cg501486x_si_001.cif
_cod_data_source_block kbg146
_cod_depositor_comments 'Adding full bibliography for 4512408--4512411.cif.'
_cod_database_code 4512411
_shelx_shelxl_version_number 2014/7
_shelx_space_group_comment
;
The symmetry employed for this shelxl refinement is uniquely defined
by the following loop, which should always be used as a source of
symmetry information in preference to the above space-group names.
They are only intended as comments.
;
_shelx_estimated_absorpt_t_min 0.546
_shelx_estimated_absorpt_t_max 0.683

loop_
_space_group_symop_operation_xyz
'x, y, z'
'x, -y, z+1/2'

loop_
_atom_site_label
_atom_site_type_symbol
_atom_site_fract_x
_atom_site_fract_y
_atom_site_fract_z
_atom_site_U_iso_or_equiv
_atom_site_adp_type
_atom_site_occupancy
_atom_site_site_symmetry_order
_atom_site_calc_flag
S1 S 0.86157(5) 0.50958(4) 0.56580(4) 0.01965(13) Uani 1 1 d
S2 S 0.74809(5) 0.52080(4) 0.58964(4) 0.01910(12) Uani 1 1 d
S3 S 0.64058(5) 0.48900(4) 0.48714(4) 0.01828(12) Uani 1 1 d
S4 S 0.60343(4) 0.36777(5) 0.50246(4) 0.01649(12) Uani 1 1 d
S5 S 0.65326(4) 0.28782(4) 0.44096(4) 0.01592(11) Uani 1 1 d
S6 S 0.77500(4) 0.23891(4) 0.51696(4) 0.01511(11) Uani 1 1 d
S7 S 0.87763(4) 0.31239(4) 0.51202(4) 0.01598(11) Uani 1 1 d
S8 S 0.91821(5) 0.39362(5) 0.60720(4) 0.02090(13) Uani 1 1 d
S9 S 1.01311(4) 0.39055(5) 0.28861(4) 0.01781(12) Uani 1 1 d
S10 S 0.93087(4) 0.49213(4) 0.28434(4) 0.01524(11) Uani 1 1 d
S11 S 0.87840(4) 0.46939(4) 0.36769(4) 0.01302(10) Uani 1 1 d
S12 S 0.74898(4) 0.42627(4) 0.30794(4) 0.01344(10) Uani 1 1 d
S13 S 0.75230(4) 0.29562(4) 0.31184(4) 0.01131(10) Uani 1 1 d
S14 S 0.75452(4) 0.25176(4) 0.20743(3) 0.01103(10) Uani 1 1 d
S15 S 0.88531(4) 0.21543(4) 0.23345(4) 0.01320(10) Uani 1 1 d
S16 S 0.94485(4) 0.31090(4) 0.19512(4) 0.01685(12) Uani 1 1 d
S17 S 0.13831(5) -0.01423(4) 0.36605(5) 0.01988(13) Uani 1 1 d
S18 S 0.25449(5) -0.03178(4) 0.34712(4) 0.01863(12) Uani 1 1 d
S19 S 0.36103(4) 0.00522(4) 0.44866(4) 0.01491(11) Uani 1 1 d
S20 S 0.40023(5) 0.12407(4) 0.42866(4) 0.01524(11) Uani 1 1 d
S21 S 0.34497(5) 0.20999(4) 0.48094(4) 0.01555(11) Uani 1 1 d
S22 S 0.22587(5) 0.25418(4) 0.39635(4) 0.01685(12) Uani 1 1 d
S23 S 0.12002(5) 0.18814(4) 0.40358(4) 0.01754(12) Uani 1 1 d
S24 S 0.08203(5) 0.09879(5) 0.31493(4) 0.02365(15) Uani 1 1 d
S25 S -0.02139(4) 0.11778(5) 0.63461(4) 0.02001(13) Uani 1 1 d
S26 S 0.05516(5) 0.01318(4) 0.63530(4) 0.01654(12) Uani 1 1 d
S27 S 0.10536(4) 0.03248(4) 0.54985(4) 0.01269(10) Uani 1 1 d
S28 S 0.23748(4) 0.06866(4) 0.60740(4) 0.01507(11) Uani 1 1 d
S29 S 0.24071(4) 0.19896(4) 0.61020(4) 0.01336(10) Uani 1 1 d
S30 S 0.24404(4) 0.23617(4) 0.71854(4) 0.01310(10) Uani 1 1 d
S31 S 0.11799(4) 0.28402(4) 0.69611(4) 0.01428(11) Uani 1 1 d
S32 S 0.05012(5) 0.19294(5) 0.73056(4) 0.01806(12) Uani 1 1 d
C1_1 C 0.70412(17) -0.04257(15) 0.95695(15) 0.0135(4) Uani 1 1 d
C2_1 C 0.65464(17) -0.07678(14) 0.88288(15) 0.0133(4) Uani 1 1 d
C3_1 C 0.56320(17) -0.04836(16) 0.83754(16) 0.0148(4) Uani 1 1 d
C4_1 C 0.52479(16) 0.01329(16) 0.86894(15) 0.0144(4) Uani 1 1 d
C5_1 C 0.57636(17) 0.04901(17) 0.94662(15) 0.0140(4) Uani 1 1 d
C6_1 C 0.66447(16) 0.02183(15) 0.98976(14) 0.0124(4) Uani 1 1 d
C7_1 C 0.73352(17) 0.08287(16) 1.03290(13) 0.0126(4) Uani 1 1 d
C8_1 C 0.81685(16) 0.05655(16) 1.02685(14) 0.0128(4) Uani 1 1 d
C9_1 C 0.79908(17) -0.02097(15) 0.98008(15) 0.0142(4) Uani 1 1 d
C10_1 C 0.84002(17) -0.03530(16) 0.92720(15) 0.0149(4) Uani 1 1 d
C11_1 C 0.78790(18) -0.07112(15) 0.84935(15) 0.0150(4) Uani 1 1 d
C12_1 C 0.69763(18) -0.09149(14) 0.82756(15) 0.0145(4) Uani 1 1 d
C13_1 C 0.63255(18) -0.07188(15) 0.74855(16) 0.0141(4) Uani 1 1 d
C14_1 C 0.54965(16) -0.04511(15) 0.75452(15) 0.0140(4) Uani 1 1 d
C15_1 C 0.49762(16) 0.01942(16) 0.70657(15) 0.0132(4) Uani 1 1 d
C16_1 C 0.45772(14) 0.08369(17) 0.73888(15) 0.0142(4) Uani 1 1 d
C17_1 C 0.47041(15) 0.08100(17) 0.81835(16) 0.0152(4) Uani 1 1 d
C18_1 C 0.48865(16) 0.15819(17) 0.86508(15) 0.0155(4) Uani 1 1 d
C19_1 C 0.55412(17) 0.13864(17) 0.94440(15) 0.0146(4) Uani 1 1 d
C20_1 C 0.62046(17) 0.19708(16) 0.98527(14) 0.0141(4) Uani 1 1 d
C21_1 C 0.71229(16) 0.16877(16) 1.03036(13) 0.0123(4) Uani 1 1 d
C22_1 C 0.77295(17) 0.23205(15) 1.02159(13) 0.0124(4) Uani 1 1 d
C23_1 C 0.85285(16) 0.20712(16) 1.01554(13) 0.0128(4) Uani 1 1 d
C24_1 C 0.87498(16) 0.11716(16) 1.01817(13) 0.0131(4) Uani 1 1 d
C25_1 C 0.91751(14) 0.10289(17) 0.96293(14) 0.0135(4) Uani 1 1 d
C26_1 C 0.90073(16) 0.02803(18) 0.91844(15) 0.0151(4) Uani 1 1 d
C27_1 C 0.88717(16) 0.03096(17) 0.83523(16) 0.0155(4) Uani 1 1 d
C28_1 C 0.81750(17) -0.03038(16) 0.79266(15) 0.0152(4) Uani 1 1 d
C29_1 C 0.75538(18) -0.01120(16) 0.71685(15) 0.0147(4) Uani 1 1 d
C30_1 C 0.66101(17) -0.03264(15) 0.69400(14) 0.0131(4) Uani 1 1 d
C31_1 C 0.60698(17) 0.03509(16) 0.64343(14) 0.0135(4) Uani 1 1 d
C32_1 C 0.52715(16) 0.06005(16) 0.64918(13) 0.0136(4) Uani 1 1 d
C33_1 C 0.50494(16) 0.14986(17) 0.64720(14) 0.0146(4) Uani 1 1 d
C34_1 C 0.46253(16) 0.16399(17) 0.70239(15) 0.0158(4) Uani 1 1 d
C35_1 C 0.47973(16) 0.23863(17) 0.74728(16) 0.0167(5) Uani 1 1 d
C36_1 C 0.49319(17) 0.23593(17) 0.83011(16) 0.0168(5) Uani 1 1 d
C37_1 C 0.56257(18) 0.29687(16) 0.87288(16) 0.0166(4) Uani 1 1 d
C38_1 C 0.62499(18) 0.27826(16) 0.94865(16) 0.0152(4) Uani 1 1 d
C39_1 C 0.71875(18) 0.29943(15) 0.97077(14) 0.0138(4) Uani 1 1 d
C40_1 C 0.74790(19) 0.33889(15) 0.91704(16) 0.0152(4) Uani 1 1 d
C41_1 C 0.83079(17) 0.31245(16) 0.91086(15) 0.0151(4) Uani 1 1 d
C42_1 C 0.88216(17) 0.24750(16) 0.95896(14) 0.0142(4) Uani 1 1 d
C43_1 C 0.92187(15) 0.18322(17) 0.92600(15) 0.0149(4) Uani 1 1 d
C44_1 C 0.90903(16) 0.18600(18) 0.84690(16) 0.0163(4) Uani 1 1 d
C45_1 C 0.89106(15) 0.10832(18) 0.80018(15) 0.0155(4) Uani 1 1 d
C46_1 C 0.82585(17) 0.12828(18) 0.72117(15) 0.0158(4) Uani 1 1 d
C47_1 C 0.75939(17) 0.06961(17) 0.68024(14) 0.0155(4) Uani 1 1 d
C48_1 C 0.66750(17) 0.09829(17) 0.63478(13) 0.0134(4) Uani 1 1 d
C49_1 C 0.64661(18) 0.18425(17) 0.63270(14) 0.0145(4) Uani 1 1 d
C50_1 C 0.56317(18) 0.21031(16) 0.63895(14) 0.0149(4) Uani 1 1 d
C51_1 C 0.58134(19) 0.28837(16) 0.68547(15) 0.0163(4) Uani 1 1 d
C52_1 C 0.54089(18) 0.30134(16) 0.73856(16) 0.0176(5) Uani 1 1 d
C53_1 C 0.59192(19) 0.33760(16) 0.81610(16) 0.0171(5) Uani 1 1 d
C54_1 C 0.68291(19) 0.35863(15) 0.83791(16) 0.0169(5) Uani 1 1 d
C55_1 C 0.72564(19) 0.34463(15) 0.78256(15) 0.0172(5) Uani 1 1 d
C56_1 C 0.81713(19) 0.31572(16) 0.82742(15) 0.0164(5) Uani 1 1 d
C57_1 C 0.85542(17) 0.25402(17) 0.79621(15) 0.0163(4) Uani 1 1 d
C58_1 C 0.80399(18) 0.21829(18) 0.71897(15) 0.0161(5) Uani 1 1 d
C59_1 C 0.71623(18) 0.24550(16) 0.67579(14) 0.0148(4) Uani 1 1 d
C60_1 C 0.67626(19) 0.30989(15) 0.70825(15) 0.0161(4) Uani 1 1 d
C61_2 C 0.38568(19) 0.18986(17) 0.21938(16) 0.0187(5) Uani 1 1 d
C62_2 C 0.3587(2) 0.15329(16) 0.14492(17) 0.0210(5) Uani 1 1 d
C63_2 C 0.2634(2) 0.14782(16) 0.09467(18) 0.0216(5) Uani 1 1 d
C64_2 C 0.2004(2) 0.17954(18) 0.12161(18) 0.0228(6) Uani 1 1 d
C65_2 C 0.2277(2) 0.21949(18) 0.19908(17) 0.0204(5) Uani 1 1 d
C66_2 C 0.31869(19) 0.22486(17) 0.24726(16) 0.0184(5) Uani 1 1 d
C67_2 C 0.35565(19) 0.30217(17) 0.29211(14) 0.0148(4) Uani 1 1 d
C68_2 C 0.44435(18) 0.31438(18) 0.29250(14) 0.0169(5) Uani 1 1 d
C69_2 C 0.46252(17) 0.24555(17) 0.24751(15) 0.0169(5) Uani 1 1 d
C70_2 C 0.50997(16) 0.26367(18) 0.20052(16) 0.0174(5) Uani 1 1 d
C71_2 C 0.48230(19) 0.22535(19) 0.12278(17) 0.0212(5) Uani 1 1 d
C72_2 C 0.4082(2) 0.17118(18) 0.09559(17) 0.0216(6) Uani 1 1 d
C73_2 C 0.3420(2) 0.17598(18) 0.01452(17) 0.0222(5) Uani 1 1 d
C74_2 C 0.2517(2) 0.16218(17) 0.01301(17) 0.0202(5) Uani 1 1 d
C75_2 C 0.1783(2) 0.20774(18) -0.03777(17) 0.0223(5) Uani 1 1 d
C76_2 C 0.11334(19) 0.24126(19) -0.00995(18) 0.0231(6) Uani 1 1 d
C77_2 C 0.12316(19) 0.2275(2) 0.06768(19) 0.0234(5) Uani 1 1 d
C78_2 C 0.10416(19) 0.2962(2) 0.11147(19) 0.0237(6) Uani 1 1 d
C79_2 C 0.1696(2) 0.2913(2) 0.19337(19) 0.0213(5) Uani 1 1 d
C80_2 C 0.2046(2) 0.36633(19) 0.23582(16) 0.0203(5) Uani 1 1 d
C81_2 C 0.29975(19) 0.37168(19) 0.28594(15) 0.0186(5) Uani 1 1 d
C82_2 C 0.3309(2) 0.45635(17) 0.28031(15) 0.0206(5) Uani 1 1 d
C83_2 C 0.4157(2) 0.46894(19) 0.28104(16) 0.0234(6) Uani 1 1 d
C84_2 C 0.47419(18) 0.39605(19) 0.28688(15) 0.0198(5) Uani 1 1 d
C85_2 C 0.52237(18) 0.4147(2) 0.23671(17) 0.0233(5) Uani 1 1 d
C86_2 C 0.53989(17) 0.3495(2) 0.19449(19) 0.0230(5) Uani 1 1 d
C87_2 C 0.52993(18) 0.3641(2) 0.11238(19) 0.0252(6) Uani 1 1 d
C88_2 C 0.49405(18) 0.2876(2) 0.06888(18) 0.0217(5) Uani 1 1 d
C89_2 C 0.43081(19) 0.29046(19) -0.00921(17) 0.0196(5) Uani 1 1 d
C90_2 C 0.3538(2) 0.2348(2) -0.03685(18) 0.0221(5) Uani 1 1 d
C91_2 C 0.2759(2) 0.28196(19) -0.09167(15) 0.0209(5) Uani 1 1 d
C92_2 C 0.1909(2) 0.26912(19) -0.09186(15) 0.0214(5) Uani 1 1 d
C93_2 C 0.13208(18) 0.3416(2) -0.09791(15) 0.0195(5) Uani 1 1 d
C94_2 C 0.08407(17) 0.3234(2) -0.04778(17) 0.0227(5) Uani 1 1 d
C95_2 C 0.06599(17) 0.3886(2) -0.00600(18) 0.0238(6) Uani 1 1 d
C96_2 C 0.07593(18) 0.3744(2) 0.07621(18) 0.0244(6) Uani 1 1 d
C97_2 C 0.11171(19) 0.4511(2) 0.12032(18) 0.0232(6) Uani 1 1 d
C98_2 C 0.17469(19) 0.44770(18) 0.19795(16) 0.0185(5) Uani 1 1 d
C99_2 C 0.2528(2) 0.50392(19) 0.22615(18) 0.0223(6) Uani 1 1 d
C100_2 C 0.2648(2) 0.56248(18) 0.17459(18) 0.0245(6) Uani 1 1 d
C101_2 C 0.3552(2) 0.57570(17) 0.17616(19) 0.0235(6) Uani 1 1 d
C102_2 C 0.4288(2) 0.52990(18) 0.22657(18) 0.0256(6) Uani 1 1 d
C103_2 C 0.4936(2) 0.49696(19) 0.1983(2) 0.0246(6) Uani 1 1 d
C104_2 C 0.4836(2) 0.5106(2) 0.1214(2) 0.0265(6) Uani 1 1 d
C105_2 C 0.5017(2) 0.4425(2) 0.0772(2) 0.0269(6) Uani 1 1 d
C106_2 C 0.4366(2) 0.4469(2) -0.00474(19) 0.0244(6) Uani 1 1 d
C107_2 C 0.4018(2) 0.3724(2) -0.04699(17) 0.0232(6) Uani 1 1 d
C108_2 C 0.3062(2) 0.3667(2) -0.09785(15) 0.0202(5) Uani 1 1 d
C109_2 C 0.2504(2) 0.43557(18) -0.10338(15) 0.0183(5) Uani 1 1 d
C110_2 C 0.16177(18) 0.42360(18) -0.10322(14) 0.0174(5) Uani 1 1 d
C111_2 C 0.14375(19) 0.49163(18) -0.05836(15) 0.0185(5) Uani 1 1 d
C112_2 C 0.09564(18) 0.47400(19) -0.01159(16) 0.0189(5) Uani 1 1 d
C113_2 C 0.1243(2) 0.5129(2) 0.06643(18) 0.0249(6) Uani 1 1 d
C114_2 C 0.1986(2) 0.56711(18) 0.09344(18) 0.0244(6) Uani 1 1 d
C115_2 C 0.2481(2) 0.58487(17) 0.04426(19) 0.0249(6) Uani 1 1 d
C116_2 C 0.3427(2) 0.59036(17) 0.09464(19) 0.0257(6) Uani 1 1 d
C117_2 C 0.4061(2) 0.55869(19) 0.06766(19) 0.0263(6) Uani 1 1 d
C118_2 C 0.3786(2) 0.51913(19) -0.01025(18) 0.0243(6) Uani 1 1 d
C119_2 C 0.2877(2) 0.51395(19) -0.05831(17) 0.0227(5) Uani 1 1 d
C120_2 C 0.2208(2) 0.54775(18) -0.03006(18) 0.0228(5) Uani 1 1 d

loop_
_atom_site_aniso_label
_atom_site_aniso_U_11
_atom_site_aniso_U_22
_atom_site_aniso_U_33
_atom_site_aniso_U_23
_atom_site_aniso_U_13
_atom_site_aniso_U_12
S1 0.0230(3) 0.0128(3) 0.0249(3) -0.0029(2) 0.0114(3) -0.0020(2)
S2 0.0261(3) 0.0148(3) 0.0191(3) -0.0020(2) 0.0119(3) 0.0028(2)
S3 0.0201(3) 0.0185(3) 0.0178(3) 0.0057(2) 0.0092(2) 0.0088(2)
S4 0.0149(3) 0.0227(3) 0.0139(3) 0.0024(2) 0.0080(2) 0.0023(2)
S5 0.0146(3) 0.0197(3) 0.0123(2) -0.0025(2) 0.0041(2) -0.0005(2)
S6 0.0181(3) 0.0115(2) 0.0148(3) 0.0004(2) 0.0055(2) 0.0008(2)
S7 0.0145(3) 0.0150(3) 0.0179(3) -0.0025(2) 0.0058(2) 0.0013(2)
S8 0.0169(3) 0.0179(3) 0.0195(3) -0.0049(2) -0.0019(2) 0.0022(2)
S9 0.0093(2) 0.0238(3) 0.0197(3) -0.0055(2) 0.0050(2) -0.0038(2)
S10 0.0145(3) 0.0146(3) 0.0148(3) 0.0015(2) 0.0038(2) -0.0044(2)
S11 0.0124(2) 0.0115(2) 0.0139(2) -0.00284(19) 0.0037(2) -0.00240(19)
S12 0.0095(2) 0.0103(2) 0.0191(3) -0.0017(2) 0.0042(2) 0.00070(19)
S13 0.0120(2) 0.0104(2) 0.0123(2) -0.00126(19) 0.00563(19) -0.00198(19)
S14 0.0095(2) 0.0124(2) 0.0100(2) -0.00130(18) 0.00256(18) -0.00151(18)
S15 0.0121(2) 0.0135(2) 0.0143(2) 0.0005(2) 0.0056(2) 0.0021(2)
S16 0.0161(3) 0.0219(3) 0.0160(3) -0.0039(2) 0.0100(2) -0.0054(2)
S17 0.0171(3) 0.0133(3) 0.0263(3) -0.0012(2) 0.0055(2) 0.0003(2)
S18 0.0227(3) 0.0146(3) 0.0183(3) -0.0028(2) 0.0078(2) 0.0029(2)
S19 0.0159(3) 0.0130(2) 0.0171(3) 0.0045(2) 0.0079(2) 0.0038(2)
S20 0.0185(3) 0.0144(3) 0.0163(3) 0.0022(2) 0.0105(2) 0.0014(2)
S21 0.0202(3) 0.0146(3) 0.0125(2) -0.0017(2) 0.0071(2) -0.0004(2)
S22 0.0256(3) 0.0106(2) 0.0153(3) 0.0031(2) 0.0091(2) 0.0043(2)
S23 0.0185(3) 0.0157(3) 0.0180(3) 0.0001(2) 0.0067(2) 0.0055(2)
S24 0.0210(3) 0.0189(3) 0.0201(3) -0.0025(2) -0.0035(2) 0.0061(2)
S25 0.0109(3) 0.0281(3) 0.0219(3) -0.0103(3) 0.0074(2) -0.0054(2)
S26 0.0188(3) 0.0158(3) 0.0155(3) -0.0014(2) 0.0072(2) -0.0070(2)
S27 0.0102(2) 0.0139(2) 0.0130(2) -0.00326(19) 0.00359(19) -0.00206(19)
S28 0.0085(2) 0.0136(2) 0.0210(3) -0.0030(2) 0.0036(2) 0.00070(19)
S29 0.0118(2) 0.0136(2) 0.0158(3) -0.0016(2) 0.0067(2) -0.00249(19)
S30 0.0100(2) 0.0139(2) 0.0131(2) -0.00150(19) 0.00219(19) -0.00159(19)
S31 0.0135(3) 0.0139(3) 0.0156(3) 0.0005(2) 0.0060(2) 0.0016(2)
S32 0.0191(3) 0.0225(3) 0.0167(3) -0.0067(2) 0.0115(2) -0.0077(2)
C1_1 0.0191(11) 0.0082(9) 0.0137(10) 0.0059(7) 0.0070(8) 0.0008(8)
C2_1 0.0187(10) 0.0051(8) 0.0170(10) 0.0017(7) 0.0081(9) -0.0026(7)
C3_1 0.0147(10) 0.0123(10) 0.0171(10) -0.0013(8) 0.0062(8) -0.0078(8)
C4_1 0.0096(9) 0.0182(11) 0.0171(10) 0.0008(8) 0.0071(8) -0.0058(8)
C5_1 0.0128(10) 0.0195(11) 0.0135(10) 0.0021(8) 0.0092(8) -0.0030(8)
C6_1 0.0164(10) 0.0130(9) 0.0103(9) 0.0037(7) 0.0080(8) -0.0016(8)
C7_1 0.0166(10) 0.0159(10) 0.0058(8) 0.0024(7) 0.0051(7) -0.0001(8)
C8_1 0.0131(10) 0.0144(10) 0.0078(9) 0.0030(7) 0.0006(7) 0.0016(8)
C9_1 0.0164(10) 0.0113(9) 0.0119(10) 0.0058(8) 0.0023(8) 0.0050(8)
C10_1 0.0133(10) 0.0123(9) 0.0159(10) 0.0035(8) 0.0025(8) 0.0085(8)
C11_1 0.0175(11) 0.0087(9) 0.0167(11) -0.0012(8) 0.0045(9) 0.0062(8)
C12_1 0.0189(11) 0.0053(8) 0.0187(11) -0.0017(8) 0.0069(9) 0.0011(8)
C13_1 0.0183(11) 0.0076(9) 0.0163(10) -0.0058(8) 0.0066(9) -0.0030(8)
C14_1 0.0126(9) 0.0113(9) 0.0170(10) -0.0044(8) 0.0046(8) -0.0075(8)
C15_1 0.0083(9) 0.0158(10) 0.0125(10) -0.0041(8) 0.0009(8) -0.0065(8)
C16_1 0.0036(8) 0.0198(11) 0.0158(10) -0.0014(8) 0.0000(7) -0.0013(8)
C17_1 0.0062(9) 0.0212(11) 0.0195(11) -0.0032(9) 0.0063(8) -0.0027(8)
C18_1 0.0083(9) 0.0220(11) 0.0182(11) -0.0026(9) 0.0075(8) 0.0029(8)
C19_1 0.0134(10) 0.0209(11) 0.0145(10) 0.0001(8) 0.0107(8) 0.0023(8)
C20_1 0.0156(10) 0.0188(11) 0.0115(9) -0.0032(8) 0.0093(8) 0.0034(8)
C21_1 0.0162(10) 0.0159(10) 0.0064(8) -0.0017(7) 0.0060(8) -0.0015(8)
C22_1 0.0158(10) 0.0137(10) 0.0066(9) -0.0039(7) 0.0033(8) -0.0022(8)
C23_1 0.0116(9) 0.0160(10) 0.0074(9) -0.0035(7) 0.0001(7) -0.0037(8)
C24_1 0.0091(9) 0.0176(10) 0.0075(9) 0.0006(8) -0.0021(7) 0.0012(8)
C25_1 0.0038(8) 0.0216(11) 0.0116(9) 0.0021(8) -0.0007(7) 0.0013(8)
C26_1 0.0064(9) 0.0219(11) 0.0148(10) 0.0009(9) 0.0017(8) 0.0065(8)
C27_1 0.0079(9) 0.0219(11) 0.0176(11) -0.0023(9) 0.0059(8) 0.0054(8)
C28_1 0.0140(10) 0.0138(10) 0.0186(11) -0.0037(8) 0.0074(9) 0.0067(8)
C29_1 0.0167(10) 0.0163(10) 0.0148(10) -0.0079(8) 0.0101(9) -0.0006(9)
C30_1 0.0168(10) 0.0105(9) 0.0116(9) -0.0070(7) 0.0052(8) -0.0014(8)
C31_1 0.0177(11) 0.0145(10) 0.0071(9) -0.0052(7) 0.0035(8) -0.0035(8)
C32_1 0.0111(9) 0.0175(11) 0.0072(9) -0.0036(8) -0.0016(7) -0.0046(8)
C33_1 0.0111(9) 0.0185(10) 0.0078(9) 0.0008(8) -0.0031(7) 0.0017(8)
C34_1 0.0064(9) 0.0206(11) 0.0146(10) 0.0030(9) -0.0020(8) 0.0036(8)
C35_1 0.0089(9) 0.0184(11) 0.0187(11) 0.0016(9) 0.0012(8) 0.0092(8)
C36_1 0.0100(10) 0.0189(11) 0.0210(12) -0.0016(9) 0.0055(9) 0.0083(8)
C37_1 0.0177(11) 0.0123(10) 0.0194(11) -0.0023(8) 0.0070(9) 0.0087(8)
C38_1 0.0183(11) 0.0131(10) 0.0164(11) -0.0052(8) 0.0090(9) 0.0052(8)
C39_1 0.0214(11) 0.0098(9) 0.0104(9) -0.0057(7) 0.0064(8) -0.0008(8)
C40_1 0.0217(12) 0.0057(9) 0.0159(11) -0.0039(8) 0.0052(9) -0.0023(8)
C41_1 0.0174(11) 0.0127(10) 0.0130(10) -0.0042(8) 0.0035(8) -0.0087(8)
C42_1 0.0120(9) 0.0158(10) 0.0114(10) -0.0034(8) 0.0012(8) -0.0066(8)
C43_1 0.0064(9) 0.0213(11) 0.0148(10) -0.0023(8) 0.0020(8) -0.0066(8)
C44_1 0.0082(9) 0.0246(12) 0.0166(11) -0.0007(9) 0.0056(8) -0.0067(8)
C45_1 0.0072(9) 0.0259(13) 0.0170(11) -0.0033(9) 0.0085(8) -0.0012(8)
C46_1 0.0149(10) 0.0242(12) 0.0136(10) -0.0024(9) 0.0112(9) -0.0031(9)
C47_1 0.0165(10) 0.0219(11) 0.0123(10) -0.0052(8) 0.0103(8) -0.0003(9)
C48_1 0.0161(10) 0.0194(11) 0.0056(8) -0.0027(8) 0.0053(7) -0.0022(8)
C49_1 0.0181(11) 0.0178(11) 0.0063(9) 0.0022(8) 0.0034(8) -0.0022(9)
C50_1 0.0170(11) 0.0157(10) 0.0069(9) 0.0040(8) -0.0008(8) 0.0020(8)
C51_1 0.0210(12) 0.0119(10) 0.0111(10) 0.0065(8) 0.0011(8) 0.0045(9)
C52_1 0.0202(11) 0.0107(10) 0.0170(11) 0.0050(8) 0.0022(9) 0.0089(8)
C53_1 0.0223(12) 0.0077(9) 0.0181(11) 0.0007(8) 0.0045(9) 0.0076(8)
C54_1 0.0264(12) 0.0051(9) 0.0171(11) 0.0003(7) 0.0064(9) 0.0009(8)
C55_1 0.0285(13) 0.0067(9) 0.0145(10) 0.0022(8) 0.0064(9) -0.0058(8)
C56_1 0.0217(12) 0.0127(10) 0.0142(10) 0.0001(8) 0.0065(9) -0.0101(9)
C57_1 0.0156(10) 0.0209(11) 0.0140(10) -0.0004(8) 0.0077(9) -0.0112(9)
C58_1 0.0187(11) 0.0200(11) 0.0134(10) 0.0018(8) 0.0105(9) -0.0073(9)
C59_1 0.0211(11) 0.0154(10) 0.0094(9) 0.0044(8) 0.0076(8) -0.0037(9)
C60_1 0.0258(12) 0.0095(9) 0.0117(10) 0.0058(8) 0.0059(9) -0.0006(8)
C61_2 0.0190(11) 0.0143(10) 0.0177(11) 0.0095(9) 0.0019(9) 0.0057(9)
C62_2 0.0237(12) 0.0075(9) 0.0236(12) 0.0028(9) 0.0007(10) 0.0045(9)
C63_2 0.0265(13) 0.0070(9) 0.0231(12) 0.0018(9) 0.0012(10) -0.0057(9)
C64_2 0.0286(14) 0.0159(11) 0.0205(12) 0.0010(9) 0.0062(11) -0.0157(10)
C65_2 0.0222(12) 0.0202(12) 0.0203(12) 0.0068(9) 0.0100(10) -0.0046(9)
C66_2 0.0233(12) 0.0160(11) 0.0144(11) 0.0072(9) 0.0058(9) -0.0016(9)
C67_2 0.0199(11) 0.0169(11) 0.0064(9) 0.0037(8) 0.0041(8) 0.0026(9)
C68_2 0.0156(11) 0.0222(12) 0.0070(9) 0.0015(8) -0.0018(8) 0.0042(9)
C69_2 0.0126(10) 0.0200(11) 0.0128(10) 0.0046(8) -0.0007(8) 0.0092(9)
C70_2 0.0068(9) 0.0216(12) 0.0192(11) 0.0009(9) 0.0001(8) 0.0072(8)
C71_2 0.0172(11) 0.0267(13) 0.0210(12) 0.0038(10) 0.0089(10) 0.0161(10)
C72_2 0.0269(13) 0.0134(11) 0.0186(12) -0.0028(9) 0.0028(10) 0.0135(10)
C73_2 0.0284(13) 0.0149(11) 0.0204(12) -0.0064(9) 0.0067(10) 0.0058(10)
C74_2 0.0289(14) 0.0105(10) 0.0197(12) -0.0077(9) 0.0079(11) -0.0051(10)
C75_2 0.0272(13) 0.0170(11) 0.0154(11) -0.0075(9) 0.0005(10) -0.0094(10)
C76_2 0.0127(11) 0.0227(13) 0.0242(13) -0.0035(10) -0.0031(10) -0.0112(9)
C77_2 0.0163(11) 0.0243(13) 0.0306(14) -0.0025(11) 0.0103(10) -0.0129(10)
C78_2 0.0123(11) 0.0350(15) 0.0267(14) 0.0035(12) 0.0110(10) -0.0050(10)
C79_2 0.0204(12) 0.0258(13) 0.0259(13) 0.0094(11) 0.0178(11) 0.0005(10)
C80_2 0.0212(12) 0.0301(14) 0.0163(11) 0.0081(10) 0.0147(10) 0.0082(10)
C81_2 0.0241(12) 0.0262(13) 0.0079(9) 0.0024(9) 0.0091(9) 0.0062(10)
C82_2 0.0364(15) 0.0171(11) 0.0090(10) -0.0028(8) 0.0095(10) 0.0052(10)
C83_2 0.0365(16) 0.0188(12) 0.0098(10) -0.0070(9) 0.0037(10) -0.0097(11)
C84_2 0.0151(11) 0.0276(13) 0.0095(10) -0.0034(9) -0.0028(8) -0.0066(10)
C85_2 0.0126(10) 0.0306(14) 0.0204(12) -0.0032(10) -0.0003(9) -0.0076(10)
C86_2 0.0063(9) 0.0321(14) 0.0247(13) 0.0004(11) 0.0000(9) -0.0017(9)
C87_2 0.0088(10) 0.0422(17) 0.0281(14) -0.0072(12) 0.0110(10) -0.0058(10)
C88_2 0.0140(11) 0.0324(15) 0.0233(13) 0.0014(11) 0.0125(10) 0.0109(10)
C89_2 0.0210(12) 0.0252(12) 0.0199(12) -0.0027(10) 0.0157(10) 0.0067(10)
C90_2 0.0270(14) 0.0223(13) 0.0185(12) -0.0064(10) 0.0107(10) 0.0072(10)
C91_2 0.0297(14) 0.0218(12) 0.0102(10) -0.0040(9) 0.0068(10) 0.0052(10)
C92_2 0.0288(14) 0.0203(12) 0.0089(10) -0.0054(9) 0.0009(9) -0.0056(10)
C93_2 0.0144(10) 0.0299(14) 0.0071(9) 0.0017(9) -0.0032(8) -0.0022(10)
C94_2 0.0091(10) 0.0348(15) 0.0174(12) 0.0011(11) -0.0022(9) -0.0036(10)
C95_2 0.0065(9) 0.0363(16) 0.0237(13) 0.0087(11) 0.0008(9) 0.0050(10)
C96_2 0.0082(10) 0.0425(17) 0.0245(13) 0.0020(12) 0.0085(9) 0.0027(10)
C97_2 0.0164(11) 0.0362(15) 0.0221(12) 0.0088(11) 0.0131(10) 0.0158(11)
C98_2 0.0223(12) 0.0228(12) 0.0175(11) 0.0032(9) 0.0154(10) 0.0104(10)
C99_2 0.0343(15) 0.0188(12) 0.0182(12) -0.0029(9) 0.0150(11) 0.0097(11)
C100_2 0.0400(17) 0.0144(11) 0.0214(12) -0.0029(9) 0.0148(12) 0.0068(11)
C101_2 0.0378(16) 0.0080(10) 0.0275(14) -0.0095(9) 0.0159(12) -0.0074(10)
C102_2 0.0374(16) 0.0164(12) 0.0182(12) -0.0080(9) 0.0059(11) -0.0151(11)
C103_2 0.0186(12) 0.0190(12) 0.0301(15) -0.0050(11) 0.0032(11) -0.0134(10)
C104_2 0.0224(13) 0.0232(13) 0.0368(16) -0.0057(12) 0.0148(12) -0.0163(11)
C105_2 0.0181(12) 0.0355(16) 0.0350(16) -0.0039(13) 0.0191(12) -0.0128(11)
C106_2 0.0256(14) 0.0299(14) 0.0285(14) 0.0056(11) 0.0224(12) -0.0030(11)
C107_2 0.0218(12) 0.0387(16) 0.0168(11) 0.0051(11) 0.0159(10) 0.0062(11)
C108_2 0.0249(13) 0.0308(14) 0.0087(10) 0.0028(9) 0.0105(9) 0.0051(10)
C109_2 0.0258(13) 0.0227(12) 0.0079(9) 0.0048(8) 0.0083(9) 0.0040(10)
C110_2 0.0182(11) 0.0236(12) 0.0072(9) 0.0046(8) 0.0016(8) 0.0066(9)
C111_2 0.0205(12) 0.0205(11) 0.0125(10) 0.0085(9) 0.0044(9) 0.0120(9)
C112_2 0.0131(10) 0.0254(12) 0.0156(11) 0.0081(9) 0.0028(9) 0.0135(9)
C113_2 0.0264(13) 0.0318(15) 0.0199(12) 0.0090(11) 0.0126(11) 0.0231(12)
C114_2 0.0369(16) 0.0144(11) 0.0209(12) 0.0013(9) 0.0102(11) 0.0173(11)
C115_2 0.0352(15) 0.0073(10) 0.0289(14) 0.0052(9) 0.0093(12) 0.0068(10)
C116_2 0.0365(16) 0.0063(10) 0.0297(15) 0.0003(9) 0.0082(12) -0.0044(10)
C117_2 0.0423(18) 0.0156(12) 0.0236(13) 0.0004(10) 0.0157(13) -0.0161(12)
C118_2 0.0337(15) 0.0221(13) 0.0217(13) 0.0043(10) 0.0159(12) -0.0088(11)
C119_2 0.0336(15) 0.0206(12) 0.0171(12) 0.0078(10) 0.0135(11) -0.0012(11)
C120_2 0.0310(14) 0.0148(11) 0.0224(13) 0.0127(10) 0.0103(11) 0.0086(10)

loop_
_atom_type_symbol
_atom_type_description
_atom_type_scat_dispersion_real
_atom_type_scat_dispersion_imag
_atom_type_scat_source
C C 0.0033 0.0016 'International Tables Vol C Tables 4.2.6.8 and 6.1.1.4'
S S 0.1246 0.1234 'International Tables Vol C Tables 4.2.6.8 and 6.1.1.4'

loop_
_geom_angle_atom_site_label_1
_geom_angle_atom_site_label_2
_geom_angle_atom_site_label_3
_geom_angle
S8 S1 S2 107.62(4)
S1 S2 S3 106.59(4)
S4 S3 S2 106.72(4)
S3 S4 S5 107.15(4)
S4 S5 S6 109.43(4)
S7 S6 S5 109.30(4)
S6 S7 S8 107.76(4)
S1 S8 S7 107.08(4)
S16 S9 S10 108.45(4)
S11 S10 S9 106.61(4)
S10 S11 S12 106.97(4)
S11 S12 S13 107.74(4)
S14 S13 S12 108.28(4)
S13 S14 S15 105.81(4)
S16 S15 S14 107.11(4)
S15 S16 S9 109.20(4)
S24 S17 S18 107.94(5)
S17 S18 S19 107.46(4)
S20 S19 S18 107.57(4)
S19 S20 S21 107.13(4)
S20 S21 S22 108.57(4)
S23 S22 S21 109.51(4)
S22 S23 S24 106.96(4)
S17 S24 S23 106.99(4)
S26 S25 S32 108.85(4)
S27 S26 S25 107.14(4)
S28 S27 S26 106.94(4)
S27 S28 S29 107.54(4)
S28 S29 S30 107.46(4)
S31 S30 S29 105.42(4)
S32 S31 S30 106.84(4)
S31 S32 S25 108.99(4)
C2_1 C1_1 C6_1 120.1(2)
C2_1 C1_1 C9_1 120.5(2)
C6_1 C1_1 C9_1 107.5(2)
C1_1 C2_1 C3_1 120.3(2)
C1_1 C2_1 C12_1 119.8(2)
C3_1 C2_1 C12_1 107.8(2)
C4_1 C3_1 C2_1 119.7(2)
C4_1 C3_1 C14_1 120.2(2)
C2_1 C3_1 C14_1 108.1(2)
C3_1 C4_1 C5_1 120.0(2)
C3_1 C4_1 C17_1 120.0(2)
C5_1 C4_1 C17_1 108.1(2)
C6_1 C5_1 C4_1 120.0(2)
C6_1 C5_1 C19_1 120.0(2)
C4_1 C5_1 C19_1 108.0(2)
C5_1 C6_1 C7_1 120.0(2)
C5_1 C6_1 C1_1 119.8(2)
C7_1 C6_1 C1_1 108.7(2)
C21_1 C7_1 C6_1 120.0(2)
C21_1 C7_1 C8_1 119.8(2)
C6_1 C7_1 C8_1 107.8(2)
C24_1 C8_1 C7_1 120.0(2)
C24_1 C8_1 C9_1 119.5(2)
C7_1 C8_1 C9_1 108.2(2)
C10_1 C9_1 C8_1 120.7(2)
C10_1 C9_1 C1_1 119.5(2)
C8_1 C9_1 C1_1 107.9(2)
C9_1 C10_1 C26_1 119.6(2)
C9_1 C10_1 C11_1 119.9(2)
C26_1 C10_1 C11_1 108.1(2)
C12_1 C11_1 C28_1 120.0(2)
C12_1 C11_1 C10_1 120.4(2)
C28_1 C11_1 C10_1 107.8(2)
C11_1 C12_1 C13_1 120.2(2)
C11_1 C12_1 C2_1 119.8(2)
C13_1 C12_1 C2_1 107.9(2)
C30_1 C13_1 C14_1 120.0(2)
C30_1 C13_1 C12_1 119.8(2)
C14_1 C13_1 C12_1 108.2(2)
C15_1 C14_1 C13_1 120.7(2)
C15_1 C14_1 C3_1 119.6(2)
C13_1 C14_1 C3_1 108.0(2)
C14_1 C15_1 C16_1 120.5(2)
C14_1 C15_1 C32_1 119.2(2)
C16_1 C15_1 C32_1 108.3(2)
C17_1 C16_1 C15_1 120.3(2)
C17_1 C16_1 C34_1 120.0(2)
C15_1 C16_1 C34_1 107.9(2)
C16_1 C17_1 C18_1 120.4(2)
C16_1 C17_1 C4_1 119.5(2)
C18_1 C17_1 C4_1 107.8(2)
C36_1 C18_1 C17_1 119.8(2)
C36_1 C18_1 C19_1 119.7(2)
C17_1 C18_1 C19_1 108.2(2)
C20_1 C19_1 C5_1 120.0(2)
C20_1 C19_1 C18_1 120.1(2)
C5_1 C19_1 C18_1 107.9(2)
C19_1 C20_1 C21_1 120.1(2)
C19_1 C20_1 C38_1 120.0(2)
C21_1 C20_1 C38_1 107.8(2)
C7_1 C21_1 C22_1 120.2(2)
C7_1 C21_1 C20_1 120.0(2)
C22_1 C21_1 C20_1 107.9(2)
C23_1 C22_1 C21_1 120.2(2)
C23_1 C22_1 C39_1 119.7(2)
C21_1 C22_1 C39_1 108.1(2)
C22_1 C23_1 C42_1 120.6(2)
C22_1 C23_1 C24_1 119.6(2)
C42_1 C23_1 C24_1 107.8(2)
C8_1 C24_1 C25_1 120.1(2)
C8_1 C24_1 C23_1 120.2(2)
C25_1 C24_1 C23_1 107.8(2)
C26_1 C25_1 C43_1 119.7(2)
C26_1 C25_1 C24_1 120.2(2)
C43_1 C25_1 C24_1 108.4(2)
C25_1 C26_1 C10_1 119.9(2)
C25_1 C26_1 C27_1 120.0(2)
C10_1 C26_1 C27_1 108.1(2)
C45_1 C27_1 C28_1 120.0(2)
C45_1 C27_1 C26_1 119.9(2)
C28_1 C27_1 C26_1 107.9(2)
C29_1 C28_1 C27_1 119.5(2)
C29_1 C28_1 C11_1 120.1(2)
C27_1 C28_1 C11_1 108.1(2)
C28_1 C29_1 C30_1 119.9(2)
C28_1 C29_1 C47_1 120.5(2)
C30_1 C29_1 C47_1 107.7(2)
C13_1 C30_1 C29_1 120.0(2)
C13_1 C30_1 C31_1 119.7(2)
C29_1 C30_1 C31_1 108.1(2)
C32_1 C31_1 C48_1 120.0(2)
C32_1 C31_1 C30_1 119.9(2)
C48_1 C31_1 C30_1 108.3(2)
C31_1 C32_1 C33_1 119.9(2)
C31_1 C32_1 C15_1 120.4(2)
C33_1 C32_1 C15_1 107.2(2)
C50_1 C33_1 C34_1 120.0(2)
C50_1 C33_1 C32_1 119.9(2)
C34_1 C33_1 C32_1 108.2(2)
C35_1 C34_1 C16_1 119.7(2)
C35_1 C34_1 C33_1 120.2(2)
C16_1 C34_1 C33_1 108.5(2)
C34_1 C35_1 C52_1 119.5(2)
C34_1 C35_1 C36_1 120.4(3)
C52_1 C35_1 C36_1 108.0(2)
C18_1 C36_1 C37_1 120.1(2)
C18_1 C36_1 C35_1 119.6(2)
C37_1 C36_1 C35_1 108.2(2)
C38_1 C37_1 C36_1 120.2(2)
C38_1 C37_1 C53_1 119.9(2)
C36_1 C37_1 C53_1 107.7(2)
C37_1 C38_1 C39_1 119.9(2)
C37_1 C38_1 C20_1 119.8(2)
C39_1 C38_1 C20_1 108.1(2)
C40_1 C39_1 C38_1 120.9(2)
C40_1 C39_1 C22_1 119.5(2)
C38_1 C39_1 C22_1 108.1(2)
C39_1 C40_1 C41_1 120.5(2)
C39_1 C40_1 C54_1 119.4(2)
C41_1 C40_1 C54_1 107.9(2)
C42_1 C41_1 C40_1 119.9(2)
C42_1 C41_1 C56_1 119.8(2)
C40_1 C41_1 C56_1 108.1(2)
C41_1 C42_1 C23_1 119.8(2)
C41_1 C42_1 C43_1 119.9(2)
C23_1 C42_1 C43_1 108.5(2)
C44_1 C43_1 C25_1 120.2(2)
C44_1 C43_1 C42_1 120.5(2)
C25_1 C43_1 C42_1 107.6(2)
C43_1 C44_1 C45_1 120.3(2)
C43_1 C44_1 C57_1 119.9(2)
C45_1 C44_1 C57_1 108.1(2)
C27_1 C45_1 C46_1 120.3(2)
C27_1 C45_1 C44_1 119.9(2)
C46_1 C45_1 C44_1 107.7(2)
C47_1 C46_1 C45_1 119.8(2)
C47_1 C46_1 C58_1 120.3(2)
C45_1 C46_1 C58_1 108.1(2)
C46_1 C47_1 C29_1 119.9(2)
C46_1 C47_1 C48_1 119.8(2)
C29_1 C47_1 C48_1 108.4(2)
C49_1 C48_1 C31_1 120.3(2)
C49_1 C48_1 C47_1 119.9(2)
C31_1 C48_1 C47_1 107.6(2)
C48_1 C49_1 C59_1 120.2(2)
C48_1 C49_1 C50_1 119.6(2)
C59_1 C49_1 C50_1 108.1(2)
C33_1 C50_1 C49_1 120.2(2)
C33_1 C50_1 C51_1 120.1(2)
C49_1 C50_1 C51_1 107.8(2)
C52_1 C51_1 C50_1 119.6(3)
C52_1 C51_1 C60_1 119.8(2)
C50_1 C51_1 C60_1 108.0(2)
C51_1 C52_1 C35_1 120.5(2)
C51_1 C52_1 C53_1 120.4(3)
C35_1 C52_1 C53_1 107.9(2)
C54_1 C53_1 C52_1 119.9(3)
C54_1 C53_1 C37_1 120.1(2)
C52_1 C53_1 C37_1 108.1(2)
C53_1 C54_1 C40_1 119.8(2)
C53_1 C54_1 C55_1 119.9(2)
C40_1 C54_1 C55_1 108.2(2)
C60_1 C55_1 C56_1 119.6(2)
C60_1 C55_1 C54_1 119.9(3)
C56_1 C55_1 C54_1 108.0(2)
C57_1 C56_1 C55_1 120.2(2)
C57_1 C56_1 C41_1 120.0(2)
C55_1 C56_1 C41_1 107.7(2)
C56_1 C57_1 C58_1 120.0(2)
C56_1 C57_1 C44_1 119.9(2)
C58_1 C57_1 C44_1 107.9(2)
C59_1 C58_1 C57_1 120.1(3)
C59_1 C58_1 C46_1 119.8(2)
C57_1 C58_1 C46_1 108.2(2)
C58_1 C59_1 C60_1 120.0(2)
C58_1 C59_1 C49_1 120.0(2)
C60_1 C59_1 C49_1 108.3(2)
C55_1 C60_1 C59_1 120.2(2)
C55_1 C60_1 C51_1 120.1(2)
C59_1 C60_1 C51_1 107.9(2)
C62_2 C61_2 C69_2 119.9(3)
C62_2 C61_2 C66_2 120.7(3)
C69_2 C61_2 C66_2 107.1(2)
C61_2 C62_2 C63_2 119.6(3)
C61_2 C62_2 C72_2 119.9(3)
C63_2 C62_2 C72_2 108.7(3)
C64_2 C63_2 C62_2 119.6(3)
C64_2 C63_2 C74_2 119.8(3)
C62_2 C63_2 C74_2 108.7(3)
C63_2 C64_2 C65_2 121.5(3)
C63_2 C64_2 C77_2 119.6(3)
C65_2 C64_2 C77_2 106.7(3)
C66_2 C65_2 C79_2 119.5(3)
C66_2 C65_2 C64_2 119.1(3)
C79_2 C65_2 C64_2 109.2(3)
C65_2 C66_2 C67_2 120.4(3)
C65_2 C66_2 C61_2 119.6(3)
C67_2 C66_2 C61_2 108.4(2)
C81_2 C67_2 C68_2 120.4(3)
C81_2 C67_2 C66_2 120.1(3)
C68_2 C67_2 C66_2 107.3(2)
C84_2 C68_2 C67_2 119.7(3)
C84_2 C68_2 C69_2 119.4(3)
C67_2 C68_2 C69_2 108.6(2)
C70_2 C69_2 C61_2 120.7(2)
C70_2 C69_2 C68_2 118.8(3)
C61_2 C69_2 C68_2 108.5(2)
C69_2 C70_2 C71_2 119.7(3)
C69_2 C70_2 C86_2 121.2(3)
C71_2 C70_2 C86_2 107.1(3)
C72_2 C71_2 C70_2 119.7(3)
C72_2 C71_2 C88_2 119.5(3)
C70_2 C71_2 C88_2 108.5(3)
C71_2 C72_2 C73_2 121.1(3)
C71_2 C72_2 C62_2 120.1(3)
C73_2 C72_2 C62_2 106.6(3)
C90_2 C73_2 C72_2 119.3(3)
C90_2 C73_2 C74_2 119.3(3)
C72_2 C73_2 C74_2 109.6(3)
C75_2 C74_2 C63_2 120.3(3)
C75_2 C74_2 C73_2 121.1(3)
C63_2 C74_2 C73_2 106.3(3)
C74_2 C75_2 C76_2 120.1(3)
C74_2 C75_2 C92_2 119.4(3)
C76_2 C75_2 C92_2 108.5(3)
C77_2 C76_2 C75_2 120.3(3)
C77_2 C76_2 C94_2 120.8(3)
C75_2 C76_2 C94_2 107.5(3)
C76_2 C77_2 C78_2 119.4(3)
C76_2 C77_2 C64_2 119.8(3)
C78_2 C77_2 C64_2 108.7(3)
C96_2 C78_2 C77_2 120.5(3)
C96_2 C78_2 C79_2 120.1(3)
C77_2 C78_2 C79_2 107.8(3)
C80_2 C79_2 C65_2 120.7(3)
C80_2 C79_2 C78_2 119.7(3)
C65_2 C79_2 C78_2 107.6(3)
C79_2 C80_2 C98_2 119.6(3)
C79_2 C80_2 C81_2 119.6(3)
C98_2 C80_2 C81_2 108.8(3)
C67_2 C81_2 C82_2 119.8(3)
C67_2 C81_2 C80_2 119.7(3)
C82_2 C81_2 C80_2 108.7(2)
C83_2 C82_2 C81_2 120.4(3)
C83_2 C82_2 C99_2 121.2(3)
C81_2 C82_2 C99_2 106.8(3)
C82_2 C83_2 C102_2 120.0(3)
C82_2 C83_2 C84_2 119.9(3)
C102_2 C83_2 C84_2 107.5(3)
C68_2 C84_2 C85_2 121.5(3)
C68_2 C84_2 C83_2 119.9(3)
C85_2 C84_2 C83_2 106.7(3)
C86_2 C85_2 C84_2 119.1(3)
C86_2 C85_2 C103_2 119.0(3)
C84_2 C85_2 C103_2 109.8(3)
C85_2 C86_2 C70_2 120.0(3)
C85_2 C86_2 C87_2 119.7(3)
C70_2 C86_2 C87_2 108.6(3)
C105_2 C87_2 C88_2 120.2(3)
C105_2 C87_2 C86_2 120.1(3)
C88_2 C87_2 C86_2 107.2(3)
C89_2 C88_2 C87_2 121.0(3)
C89_2 C88_2 C71_2 118.8(3)
C87_2 C88_2 C71_2 108.6(3)
C88_2 C89_2 C90_2 121.5(3)
C88_2 C89_2 C107_2 119.1(3)
C90_2 C89_2 C107_2 107.6(3)
C73_2 C90_2 C89_2 119.9(3)
C73_2 C90_2 C91_2 119.6(3)
C89_2 C90_2 C91_2 108.7(3)
C92_2 C91_2 C108_2 120.1(3)
C92_2 C91_2 C90_2 120.5(3)
C108_2 C91_2 C90_2 107.3(3)
C91_2 C92_2 C75_2 120.0(3)
C91_2 C92_2 C93_2 120.0(3)
C75_2 C92_2 C93_2 108.0(3)
C110_2 C93_2 C94_2 120.9(3)
C110_2 C93_2 C92_2 119.8(3)
C94_2 C93_2 C92_2 107.0(3)
C95_2 C94_2 C93_2 119.4(3)
C95_2 C94_2 C76_2 119.7(3)
C93_2 C94_2 C76_2 109.0(3)
C94_2 C95_2 C112_2 120.2(3)
C94_2 C95_2 C96_2 119.8(3)
C112_2 C95_2 C96_2 108.0(3)
C78_2 C96_2 C97_2 119.9(3)
C78_2 C96_2 C95_2 119.9(3)
C97_2 C96_2 C95_2 107.9(3)
C98_2 C97_2 C96_2 120.9(3)
C98_2 C97_2 C113_2 118.8(3)
C96_2 C97_2 C113_2 108.0(3)
C97_2 C98_2 C80_2 119.9(3)
C97_2 C98_2 C99_2 121.4(3)
C80_2 C98_2 C99_2 106.8(2)
C100_2 C99_2 C98_2 119.7(3)
C100_2 C99_2 C82_2 119.1(3)
C98_2 C99_2 C82_2 108.8(3)
C99_2 C100_2 C114_2 119.2(3)
C99_2 C100_2 C101_2 119.2(3)
C114_2 C100_2 C101_2 109.7(3)
C102_2 C101_2 C116_2 120.4(3)
C102_2 C101_2 C100_2 121.7(3)
C116_2 C101_2 C100_2 105.8(3)
C101_2 C102_2 C103_2 120.1(3)
C101_2 C102_2 C83_2 118.7(3)
C103_2 C102_2 C83_2 109.5(3)
C104_2 C103_2 C102_2 120.6(3)
C104_2 C103_2 C85_2 121.4(3)
C102_2 C103_2 C85_2 106.5(3)
C103_2 C104_2 C105_2 119.7(3)
C103_2 C104_2 C117_2 119.8(3)
C105_2 C104_2 C117_2 108.4(3)
C87_2 C105_2 C104_2 120.1(3)
C87_2 C105_2 C106_2 119.7(3)
C104_2 C105_2 C106_2 108.7(3)
C107_2 C106_2 C118_2 120.9(3)
C107_2 C106_2 C105_2 120.1(3)
C118_2 C106_2 C105_2 107.0(3)
C106_2 C107_2 C89_2 119.9(3)
C106_2 C107_2 C108_2 119.9(3)
C89_2 C107_2 C108_2 108.1(3)
C109_2 C108_2 C91_2 119.8(3)
C109_2 C108_2 C107_2 119.5(3)
C91_2 C108_2 C107_2 108.3(3)
C108_2 C109_2 C110_2 120.9(3)
C108_2 C109_2 C119_2 120.2(3)
C110_2 C109_2 C119_2 107.1(2)
C93_2 C110_2 C109_2 119.3(3)
C93_2 C110_2 C111_2 119.5(3)
C109_2 C110_2 C111_2 109.0(3)
C112_2 C111_2 C120_2 120.7(3)
C112_2 C111_2 C110_2 119.3(3)
C120_2 C111_2 C110_2 108.6(2)
C111_2 C112_2 C95_2 120.6(3)
C111_2 C112_2 C113_2 119.0(3)
C95_2 C112_2 C113_2 107.9(3)
C114_2 C113_2 C112_2 120.1(3)
C114_2 C113_2 C97_2 119.9(3)
C112_2 C113_2 C97_2 108.2(3)
C113_2 C114_2 C115_2 120.3(3)
C113_2 C114_2 C100_2 121.0(3)
C115_2 C114_2 C100_2 106.5(3)
C120_2 C115_2 C116_2 120.0(3)
C120_2 C115_2 C114_2 119.5(3)
C116_2 C115_2 C114_2 108.5(3)
C117_2 C116_2 C115_2 119.4(3)
C117_2 C116_2 C101_2 119.3(3)
C115_2 C116_2 C101_2 109.4(3)
C116_2 C117_2 C118_2 121.3(3)
C116_2 C117_2 C104_2 119.9(3)
C118_2 C117_2 C104_2 106.8(3)
C119_2 C118_2 C106_2 119.4(3)
C119_2 C118_2 C117_2 119.1(3)
C106_2 C118_2 C117_2 109.1(3)
C118_2 C119_2 C120_2 119.7(3)
C118_2 C119_2 C109_2 120.1(3)
C120_2 C119_2 C109_2 107.8(3)
C115_2 C120_2 C111_2 120.3(3)
C115_2 C120_2 C119_2 120.5(3)
C111_2 C120_2 C119_2 107.5(3)

loop_
_geom_bond_atom_site_label_1
_geom_bond_atom_site_label_2
_geom_bond_distance
S1 S8 2.0475(10)
S1 S2 2.0515(10)
S2 S3 2.0540(10)
S3 S4 2.0517(10)
S4 S5 2.0544(9)
S5 S6 2.0568(9)
S6 S7 2.0508(9)
S7 S8 2.0516(9)
S9 S16 2.0576(9)
S9 S10 2.0589(10)
S10 S11 2.0515(9)
S11 S12 2.0526(8)
S12 S13 2.0568(8)
S13 S14 2.0502(8)
S14 S15 2.0522(8)
S15 S16 2.0515(9)
S17 S24 2.0478(10)
S17 S18 2.0558(10)
S18 S19 2.0578(10)
S19 S20 2.0530(9)
S20 S21 2.0541(9)
S21 S22 2.0562(10)
S22 S23 2.0478(10)
S23 S24 2.0520(10)
S25 S26 2.0547(10)
S25 S32 2.0554(9)
S26 S27 2.0523(9)
S27 S28 2.0505(8)
S28 S29 2.0508(9)
S29 S30 2.0530(9)
S30 S31 2.0521(9)
S31 S32 2.0493(9)
C1_1 C2_1 1.385(3)
C1_1 C6_1 1.450(3)
C1_1 C9_1 1.459(4)
C2_1 C3_1 1.449(4)
C2_1 C12_1 1.457(4)
C3_1 C4_1 1.393(4)
C3_1 C14_1 1.452(4)
C4_1 C5_1 1.450(4)
C4_1 C17_1 1.457(4)
C5_1 C6_1 1.393(3)
C5_1 C19_1 1.452(4)
C6_1 C7_1 1.447(3)
C7_1 C21_1 1.391(3)
C7_1 C8_1 1.453(4)
C8_1 C24_1 1.390(4)
C8_1 C9_1 1.453(4)
C9_1 C10_1 1.391(4)
C10_1 C26_1 1.450(4)
C10_1 C11_1 1.455(4)
C11_1 C12_1 1.387(4)
C11_1 C28_1 1.454(4)
C12_1 C13_1 1.448(4)
C13_1 C30_1 1.399(4)
C13_1 C14_1 1.447(4)
C14_1 C15_1 1.388(4)
C15_1 C16_1 1.446(4)
C15_1 C32_1 1.463(4)
C16_1 C17_1 1.391(4)
C16_1 C34_1 1.446(4)
C17_1 C18_1 1.448(4)
C18_1 C36_1 1.397(4)
C18_1 C19_1 1.454(4)
C19_1 C20_1 1.385(4)
C20_1 C21_1 1.452(3)
C20_1 C38_1 1.459(4)
C21_1 C22_1 1.449(3)
C22_1 C23_1 1.393(3)
C22_1 C39_1 1.454(3)
C23_1 C42_1 1.447(3)
C23_1 C24_1 1.456(4)
C24_1 C25_1 1.449(3)
C25_1 C26_1 1.397(4)
C25_1 C43_1 1.449(4)
C26_1 C27_1 1.455(4)
C27_1 C45_1 1.390(4)
C27_1 C28_1 1.453(4)
C28_1 C29_1 1.389(4)
C29_1 C30_1 1.450(4)
C29_1 C47_1 1.451(4)
C30_1 C31_1 1.455(4)
C31_1 C32_1 1.390(4)
C31_1 C48_1 1.446(4)
C32_1 C33_1 1.455(4)
C33_1 C50_1 1.387(4)
C33_1 C34_1 1.446(4)
C34_1 C35_1 1.398(4)
C35_1 C52_1 1.448(4)
C35_1 C36_1 1.449(4)
C36_1 C37_1 1.447(4)
C37_1 C38_1 1.388(4)
C37_1 C53_1 1.453(4)
C38_1 C39_1 1.442(4)
C39_1 C40_1 1.395(4)
C40_1 C41_1 1.447(4)
C40_1 C54_1 1.450(4)
C41_1 C42_1 1.390(4)
C41_1 C56_1 1.459(4)
C42_1 C43_1 1.451(4)
C43_1 C44_1 1.384(4)
C44_1 C45_1 1.455(4)
C44_1 C57_1 1.457(4)
C45_1 C46_1 1.450(4)
C46_1 C47_1 1.389(4)
C46_1 C58_1 1.456(4)
C47_1 C48_1 1.456(4)
C48_1 C49_1 1.391(4)
C49_1 C59_1 1.454(4)
C49_1 C50_1 1.455(4)
C50_1 C51_1 1.458(4)
C51_1 C52_1 1.386(4)
C51_1 C60_1 1.459(4)
C52_1 C53_1 1.450(4)
C53_1 C54_1 1.400(4)
C54_1 C55_1 1.452(4)
C55_1 C60_1 1.391(4)
C55_1 C56_1 1.450(4)
C56_1 C57_1 1.390(4)
C57_1 C58_1 1.444(4)
C58_1 C59_1 1.389(4)
C59_1 C60_1 1.449(4)
C61_2 C62_2 1.385(4)
C61_2 C69_2 1.437(4)
C61_2 C66_2 1.473(4)
C62_2 C63_2 1.449(4)
C62_2 C72_2 1.453(5)
C63_2 C64_2 1.387(5)
C63_2 C74_2 1.452(4)
C64_2 C65_2 1.454(4)
C64_2 C77_2 1.459(4)
C65_2 C66_2 1.385(4)
C65_2 C79_2 1.445(4)
C66_2 C67_2 1.458(4)
C67_2 C81_2 1.393(4)
C67_2 C68_2 1.441(4)
C68_2 C84_2 1.390(4)
C68_2 C69_2 1.460(4)
C69_2 C70_2 1.390(4)
C70_2 C71_2 1.447(4)
C70_2 C86_2 1.453(4)
C71_2 C72_2 1.390(5)
C71_2 C88_2 1.456(4)
C72_2 C73_2 1.451(4)
C73_2 C90_2 1.387(5)
C73_2 C74_2 1.463(5)
C74_2 C75_2 1.382(4)
C75_2 C76_2 1.436(5)
C75_2 C92_2 1.456(4)
C76_2 C77_2 1.387(5)
C76_2 C94_2 1.455(4)
C77_2 C78_2 1.450(5)
C78_2 C96_2 1.381(5)
C78_2 C79_2 1.458(4)
C79_2 C80_2 1.405(5)
C80_2 C98_2 1.446(4)
C80_2 C81_2 1.447(4)
C81_2 C82_2 1.442(4)
C82_2 C83_2 1.377(5)
C82_2 C99_2 1.465(4)
C83_2 C102_2 1.460(4)
C83_2 C84_2 1.462(5)
C84_2 C85_2 1.451(4)
C85_2 C86_2 1.380(5)
C85_2 C103_2 1.459(5)
C86_2 C87_2 1.469(5)
C87_2 C105_2 1.383(5)
C87_2 C88_2 1.434(5)
C88_2 C89_2 1.393(4)
C89_2 C90_2 1.439(4)
C89_2 C107_2 1.451(4)
C90_2 C91_2 1.465(4)
C91_2 C92_2 1.384(5)
C91_2 C108_2 1.441(4)
C92_2 C93_2 1.460(4)
C93_2 C110_2 1.392(4)
C93_2 C94_2 1.446(4)
C94_2 C95_2 1.378(5)
C95_2 C112_2 1.444(5)
C95_2 C96_2 1.470(4)
C96_2 C97_2 1.441(5)
C97_2 C98_2 1.386(4)
C97_2 C113_2 1.456(4)
C98_2 C99_2 1.457(5)
C99_2 C100_2 1.388(4)
C100_2 C114_2 1.452(4)
C100_2 C101_2 1.462(5)
C101_2 C102_2 1.385(5)
C101_2 C116_2 1.447(5)
C102_2 C103_2 1.435(5)
C103_2 C104_2 1.373(5)
C104_2 C105_2 1.442(5)
C104_2 C117_2 1.460(5)
C105_2 C106_2 1.456(5)
C106_2 C107_2 1.395(5)
C106_2 C118_2 1.449(5)
C107_2 C108_2 1.456(4)
C108_2 C109_2 1.387(4)
C109_2 C110_2 1.444(4)
C109_2 C119_2 1.474(4)
C110_2 C111_2 1.448(4)
C111_2 C112_2 1.394(4)
C111_2 C120_2 1.444(4)
C112_2 C113_2 1.455(4)
C113_2 C114_2 1.393(5)
C114_2 C115_2 1.450(5)
C115_2 C120_2 1.386(4)
C115_2 C116_2 1.441(5)
C116_2 C117_2 1.393(5)
C117_2 C118_2 1.458(4)
C118_2 C119_2 1.383(5)
C119_2 C120_2 1.470(4)

loop_
_geom_torsion_atom_site_label_1
_geom_torsion_atom_site_label_2
_geom_torsion_atom_site_label_3
_geom_torsion_atom_site_label_4
_geom_torsion
C6_1 C1_1 C2_1 C3_1 0.2(3)
C9_1 C1_1 C2_1 C3_1 -138.0(2)
C6_1 C1_1 C2_1 C12_1 138.3(2)
C9_1 C1_1 C2_1 C12_1 0.1(3)
C1_1 C2_1 C3_1 C4_1 -0.4(3)
C12_1 C2_1 C3_1 C4_1 -142.9(2)
C1_1 C2_1 C3_1 C14_1 142.3(2)
C12_1 C2_1 C3_1 C14_1 -0.2(3)
C2_1 C3_1 C4_1 C5_1 0.2(3)
C14_1 C3_1 C4_1 C5_1 -138.0(2)
C2_1 C3_1 C4_1 C17_1 138.6(2)
C14_1 C3_1 C4_1 C17_1 0.4(3)
C3_1 C4_1 C5_1 C6_1 0.2(4)
C17_1 C4_1 C5_1 C6_1 -142.6(2)
C3_1 C4_1 C5_1 C19_1 142.8(2)
C17_1 C4_1 C5_1 C19_1 0.0(3)
C4_1 C5_1 C6_1 C7_1 138.7(2)
C19_1 C5_1 C6_1 C7_1 0.6(3)
C4_1 C5_1 C6_1 C1_1 -0.4(3)
C19_1 C5_1 C6_1 C1_1 -138.6(2)
C2_1 C1_1 C6_1 C5_1 0.2(3)
C9_1 C1_1 C6_1 C5_1 143.2(2)
C2_1 C1_1 C6_1 C7_1 -143.1(2)
C9_1 C1_1 C6_1 C7_1 -0.1(3)
C5_1 C6_1 C7_1 C21_1 -1.0(3)
C1_1 C6_1 C7_1 C21_1 142.2(2)
C5_1 C6_1 C7_1 C8_1 -143.0(2)
C1_1 C6_1 C7_1 C8_1 0.1(3)
C21_1 C7_1 C8_1 C24_1 -0.3(3)
C6_1 C7_1 C8_1 C24_1 141.9(2)
C21_1 C7_1 C8_1 C9_1 -142.3(2)
C6_1 C7_1 C8_1 C9_1 -0.2(3)
C24_1 C8_1 C9_1 C10_1 0.4(3)
C7_1 C8_1 C9_1 C10_1 142.6(2)
C24_1 C8_1 C9_1 C1_1 -142.1(2)
C7_1 C8_1 C9_1 C1_1 0.1(3)
C2_1 C1_1 C9_1 C10_1 -0.3(3)
C6_1 C1_1 C9_1 C10_1 -143.1(2)
C2_1 C1_1 C9_1 C8_1 142.8(2)
C6_1 C1_1 C9_1 C8_1 0.0(3)
C8_1 C9_1 C10_1 C26_1 -0.3(3)
C1_1 C9_1 C10_1 C26_1 138.0(2)
C8_1 C9_1 C10_1 C11_1 -137.9(2)
C1_1 C9_1 C10_1 C11_1 0.4(3)
C9_1 C10_1 C11_1 C12_1 -0.3(4)
C26_1 C10_1 C11_1 C12_1 -142.2(2)
C9_1 C10_1 C11_1 C28_1 142.6(2)
C26_1 C10_1 C11_1 C28_1 0.7(3)
C28_1 C11_1 C12_1 C13_1 -0.3(3)
C10_1 C11_1 C12_1 C13_1 138.2(2)
C28_1 C11_1 C12_1 C2_1 -138.4(2)
C10_1 C11_1 C12_1 C2_1 0.1(3)
C1_1 C2_1 C12_1 C11_1 0.0(3)
C3_1 C2_1 C12_1 C11_1 142.7(2)
C1_1 C2_1 C12_1 C13_1 -142.6(2)
C3_1 C2_1 C12_1 C13_1 0.1(3)
C11_1 C12_1 C13_1 C30_1 0.3(3)
C2_1 C12_1 C13_1 C30_1 142.7(2)
C11_1 C12_1 C13_1 C14_1 -142.4(2)
C2_1 C12_1 C13_1 C14_1 0.0(3)
C30_1 C13_1 C14_1 C15_1 0.0(3)
C12_1 C13_1 C14_1 C15_1 142.6(2)
C30_1 C13_1 C14_1 C3_1 -142.8(2)
C12_1 C13_1 C14_1 C3_1 -0.2(3)
C4_1 C3_1 C14_1 C15_1 -0.5(3)
C2_1 C3_1 C14_1 C15_1 -143.0(2)
C4_1 C3_1 C14_1 C13_1 142.8(2)
C2_1 C3_1 C14_1 C13_1 0.3(3)
C13_1 C14_1 C15_1 C16_1 -138.0(2)
C3_1 C14_1 C15_1 C16_1 0.6(3)
C13_1 C14_1 C15_1 C32_1 0.4(3)
C3_1 C14_1 C15_1 C32_1 139.0(2)
C14_1 C15_1 C16_1 C17_1 -0.6(3)
C32_1 C15_1 C16_1 C17_1 -143.0(2)
C14_1 C15_1 C16_1 C34_1 142.1(2)
C32_1 C15_1 C16_1 C34_1 -0.3(3)
C15_1 C16_1 C17_1 C18_1 138.2(2)
C34_1 C16_1 C17_1 C18_1 -0.1(3)
C15_1 C16_1 C17_1 C4_1 0.5(3)
C34_1 C16_1 C17_1 C4_1 -137.8(2)
C3_1 C4_1 C17_1 C16_1 -0.3(3)
C5_1 C4_1 C17_1 C16_1 142.4(2)
C3_1 C4_1 C17_1 C18_1 -142.8(2)
C5_1 C4_1 C17_1 C18_1 0.0(3)
C16_1 C17_1 C18_1 C36_1 0.3(3)
C4_1 C17_1 C18_1 C36_1 142.3(2)
C16_1 C17_1 C18_1 C19_1 -142.0(2)
C4_1 C17_1 C18_1 C19_1 0.0(3)
C6_1 C5_1 C19_1 C20_1 -0.1(3)
C4_1 C5_1 C19_1 C20_1 -142.7(2)
C6_1 C5_1 C19_1 C18_1 142.6(2)
C4_1 C5_1 C19_1 C18_1 0.0(3)
C36_1 C18_1 C19_1 C20_1 0.3(3)
C17_1 C18_1 C19_1 C20_1 142.6(2)
C36_1 C18_1 C19_1 C5_1 -142.3(2)
C17_1 C18_1 C19_1 C5_1 0.0(3)
C5_1 C19_1 C20_1 C21_1 0.0(3)
C18_1 C19_1 C20_1 C21_1 -138.2(2)
C5_1 C19_1 C20_1 C38_1 137.9(2)
C18_1 C19_1 C20_1 C38_1 -0.3(3)
C6_1 C7_1 C21_1 C22_1 -137.5(2)
C8_1 C7_1 C21_1 C22_1 0.1(3)
C6_1 C7_1 C21_1 C20_1 0.9(3)
C8_1 C7_1 C21_1 C20_1 138.4(2)
C19_1 C20_1 C21_1 C7_1 -0.4(3)
C38_1 C20_1 C21_1 C7_1 -142.8(2)
C19_1 C20_1 C21_1 C22_1 142.5(2)
C38_1 C20_1 C21_1 C22_1 0.0(3)
C7_1 C21_1 C22_1 C23_1 0.1(3)
C20_1 C21_1 C22_1 C23_1 -142.7(2)
C7_1 C21_1 C22_1 C39_1 142.5(2)
C20_1 C21_1 C22_1 C39_1 -0.2(2)
C21_1 C22_1 C23_1 C42_1 137.9(2)
C39_1 C22_1 C23_1 C42_1 -0.2(3)
C21_1 C22_1 C23_1 C24_1 0.0(3)
C39_1 C22_1 C23_1 C24_1 -138.2(2)
C7_1 C8_1 C24_1 C25_1 -137.9(2)
C9_1 C8_1 C24_1 C25_1 -0.1(3)
C7_1 C8_1 C24_1 C23_1 0.3(3)
C9_1 C8_1 C24_1 C23_1 138.1(2)
C22_1 C23_1 C24_1 C8_1 -0.2(3)
C42_1 C23_1 C24_1 C8_1 -142.9(2)
C22_1 C23_1 C24_1 C25_1 142.6(2)
C42_1 C23_1 C24_1 C25_1 -0.2(2)
C8_1 C24_1 C25_1 C26_1 -0.3(3)
C23_1 C24_1 C25_1 C26_1 -143.1(2)
C8_1 C24_1 C25_1 C43_1 142.7(2)
C23_1 C24_1 C25_1 C43_1 -0.1(2)
C43_1 C25_1 C26_1 C10_1 -138.5(2)
C24_1 C25_1 C26_1 C10_1 0.4(3)
C43_1 C25_1 C26_1 C27_1 -0.4(3)
C24_1 C25_1 C26_1 C27_1 138.6(2)
C9_1 C10_1 C26_1 C25_1 -0.1(3)
C11_1 C10_1 C26_1 C25_1 141.9(2)
C9_1 C10_1 C26_1 C27_1 -142.7(2)
C11_1 C10_1 C26_1 C27_1 -0.7(3)
C25_1 C26_1 C27_1 C45_1 0.1(3)
C10_1 C26_1 C27_1 C45_1 142.6(2)
C25_1 C26_1 C27_1 C28_1 -142.2(2)
C10_1 C26_1 C27_1 C28_1 0.4(3)
C45_1 C27_1 C28_1 C29_1 0.3(3)
C26_1 C27_1 C28_1 C29_1 142.4(2)
C45_1 C27_1 C28_1 C11_1 -142.1(2)
C26_1 C27_1 C28_1 C11_1 0.1(3)
C12_1 C11_1 C28_1 C29_1 0.5(3)
C10_1 C11_1 C28_1 C29_1 -142.6(2)
C12_1 C11_1 C28_1 C27_1 142.6(2)
C10_1 C11_1 C28_1 C27_1 -0.5(3)
C27_1 C28_1 C29_1 C30_1 -138.5(2)
C11_1 C28_1 C29_1 C30_1 -0.6(3)
C27_1 C28_1 C29_1 C47_1 -0.3(3)
C11_1 C28_1 C29_1 C47_1 137.6(2)
C14_1 C13_1 C30_1 C29_1 137.9(2)
C12_1 C13_1 C30_1 C29_1 -0.4(3)
C14_1 C13_1 C30_1 C31_1 0.0(3)
C12_1 C13_1 C30_1 C31_1 -138.3(2)
C28_1 C29_1 C30_1 C13_1 0.6(3)
C47_1 C29_1 C30_1 C13_1 -142.3(2)
C28_1 C29_1 C30_1 C31_1 142.8(2)
C47_1 C29_1 C30_1 C31_1 -0.1(3)
C13_1 C30_1 C31_1 C32_1 -0.4(3)
C29_1 C30_1 C31_1 C32_1 -142.8(2)
C13_1 C30_1 C31_1 C48_1 142.4(2)
C29_1 C30_1 C31_1 C48_1 0.1(3)
C48_1 C31_1 C32_1 C33_1 -0.5(3)
C30_1 C31_1 C32_1 C33_1 138.0(2)
C48_1 C31_1 C32_1 C15_1 -137.7(2)
C30_1 C31_1 C32_1 C15_1 0.8(3)
C14_1 C15_1 C32_1 C31_1 -0.8(3)
C16_1 C15_1 C32_1 C31_1 142.1(2)
C14_1 C15_1 C32_1 C33_1 -142.7(2)
C16_1 C15_1 C32_1 C33_1 0.2(2)
C31_1 C32_1 C33_1 C50_1 0.5(3)
C15_1 C32_1 C33_1 C50_1 142.7(2)
C31_1 C32_1 C33_1 C34_1 -142.2(2)
C15_1 C32_1 C33_1 C34_1 0.0(3)
C17_1 C16_1 C34_1 C35_1 -0.1(3)
C15_1 C16_1 C34_1 C35_1 -143.0(2)
C17_1 C16_1 C34_1 C33_1 143.1(2)
C15_1 C16_1 C34_1 C33_1 0.3(3)
C50_1 C33_1 C34_1 C35_1 0.3(3)
C32_1 C33_1 C34_1 C35_1 142.9(2)
C50_1 C33_1 C34_1 C16_1 -142.8(2)
C32_1 C33_1 C34_1 C16_1 -0.1(3)
C16_1 C34_1 C35_1 C52_1 138.5(2)
C33_1 C34_1 C35_1 C52_1 -0.5(3)
C16_1 C34_1 C35_1 C36_1 0.3(3)
C33_1 C34_1 C35_1 C36_1 -138.7(2)
C17_1 C18_1 C36_1 C37_1 -138.3(2)
C19_1 C18_1 C36_1 C37_1 -0.3(3)
C17_1 C18_1 C36_1 C35_1 -0.1(3)
C19_1 C18_1 C36_1 C35_1 137.9(2)
C34_1 C35_1 C36_1 C18_1 -0.2(4)
C52_1 C35_1 C36_1 C18_1 -142.5(2)
C34_1 C35_1 C36_1 C37_1 142.4(2)
C52_1 C35_1 C36_1 C37_1 0.0(3)
C18_1 C36_1 C37_1 C38_1 0.2(4)
C35_1 C36_1 C37_1 C38_1 -142.2(2)
C18_1 C36_1 C37_1 C53_1 142.5(2)
C35_1 C36_1 C37_1 C53_1 0.2(3)
C36_1 C37_1 C38_1 C39_1 137.9(2)
C53_1 C37_1 C38_1 C39_1 0.0(3)
C36_1 C37_1 C38_1 C20_1 -0.1(4)
C53_1 C37_1 C38_1 C20_1 -138.0(2)
C19_1 C20_1 C38_1 C37_1 0.2(3)
C21_1 C20_1 C38_1 C37_1 142.6(2)
C19_1 C20_1 C38_1 C39_1 -142.2(2)
C21_1 C20_1 C38_1 C39_1 0.2(3)
C37_1 C38_1 C39_1 C40_1 0.3(4)
C20_1 C38_1 C39_1 C40_1 142.6(2)
C37_1 C38_1 C39_1 C22_1 -142.8(2)
C20_1 C38_1 C39_1 C22_1 -0.4(3)
C23_1 C22_1 C39_1 C40_1 -0.6(3)
C21_1 C22_1 C39_1 C40_1 -143.2(2)
C23_1 C22_1 C39_1 C38_1 143.0(2)
C21_1 C22_1 C39_1 C38_1 0.4(3)
C38_1 C39_1 C40_1 C41_1 -138.1(2)
C22_1 C39_1 C40_1 C41_1 0.9(3)
C38_1 C39_1 C40_1 C54_1 -0.1(3)
C22_1 C39_1 C40_1 C54_1 138.8(2)
C39_1 C40_1 C41_1 C42_1 -0.3(3)
C54_1 C40_1 C41_1 C42_1 -142.5(2)
C39_1 C40_1 C41_1 C56_1 142.1(2)
C54_1 C40_1 C41_1 C56_1 -0.1(3)
C40_1 C41_1 C42_1 C23_1 -0.6(3)
C56_1 C41_1 C42_1 C23_1 -138.6(2)
C40_1 C41_1 C42_1 C43_1 138.0(2)
C56_1 C41_1 C42_1 C43_1 -0.1(3)
C22_1 C23_1 C42_1 C41_1 0.8(3)
C24_1 C23_1 C42_1 C41_1 143.1(2)
C22_1 C23_1 C42_1 C43_1 -142.0(2)
C24_1 C23_1 C42_1 C43_1 0.3(3)
C26_1 C25_1 C43_1 C44_1 0.3(3)
C24_1 C25_1 C43_1 C44_1 -142.9(2)
C26_1 C25_1 C43_1 C42_1 143.5(2)
C24_1 C25_1 C43_1 C42_1 0.3(3)
C41_1 C42_1 C43_1 C44_1 0.0(3)
C23_1 C42_1 C43_1 C44_1 142.7(2)
C41_1 C42_1 C43_1 C25_1 -143.1(2)
C23_1 C42_1 C43_1 C25_1 -0.4(3)
C25_1 C43_1 C44_1 C45_1 0.0(3)
C42_1 C43_1 C44_1 C45_1 -138.5(2)
C25_1 C43_1 C44_1 C57_1 138.6(2)
C42_1 C43_1 C44_1 C57_1 0.1(3)
C28_1 C27_1 C45_1 C46_1 0.0(3)
C26_1 C27_1 C45_1 C46_1 -137.7(2)
C28_1 C27_1 C45_1 C44_1 137.9(2)
C26_1 C27_1 C45_1 C44_1 0.3(3)
C43_1 C44_1 C45_1 C27_1 -0.3(3)
C57_1 C44_1 C45_1 C27_1 -143.2(2)
C43_1 C44_1 C45_1 C46_1 142.3(2)
C57_1 C44_1 C45_1 C46_1 -0.6(3)
C27_1 C45_1 C46_1 C47_1 -0.2(3)
C44_1 C45_1 C46_1 C47_1 -142.7(2)
C27_1 C45_1 C46_1 C58_1 142.8(2)
C44_1 C45_1 C46_1 C58_1 0.3(3)
C45_1 C46_1 C47_1 C29_1 0.2(3)
C58_1 C46_1 C47_1 C29_1 -138.3(2)
C45_1 C46_1 C47_1 C48_1 138.6(2)
C58_1 C46_1 C47_1 C48_1 0.2(3)
C28_1 C29_1 C47_1 C46_1 0.1(3)
C30_1 C29_1 C47_1 C46_1 142.7(2)
C28_1 C29_1 C47_1 C48_1 -142.6(2)
C30_1 C29_1 C47_1 C48_1 0.1(3)
C32_1 C31_1 C48_1 C49_1 0.4(3)
C30_1 C31_1 C48_1 C49_1 -142.4(2)
C32_1 C31_1 C48_1 C47_1 142.7(2)
C30_1 C31_1 C48_1 C47_1 0.0(3)
C46_1 C47_1 C48_1 C49_1 -0.2(3)
C29_1 C47_1 C48_1 C49_1 142.5(2)
C46_1 C47_1 C48_1 C31_1 -142.7(2)
C29_1 C47_1 C48_1 C31_1 0.0(3)
C31_1 C48_1 C49_1 C59_1 137.8(2)
C47_1 C48_1 C49_1 C59_1 0.0(3)
C31_1 C48_1 C49_1 C50_1 -0.3(3)
C47_1 C48_1 C49_1 C50_1 -138.0(2)
C34_1 C33_1 C50_1 C49_1 138.0(2)
C32_1 C33_1 C50_1 C49_1 -0.3(3)
C34_1 C33_1 C50_1 C51_1 -0.4(3)
C32_1 C33_1 C50_1 C51_1 -138.7(2)
C48_1 C49_1 C50_1 C33_1 0.2(3)
C59_1 C49_1 C50_1 C33_1 -142.3(2)
C48_1 C49_1 C50_1 C51_1 143.1(2)
C59_1 C49_1 C50_1 C51_1 0.5(3)
C33_1 C50_1 C51_1 C52_1 0.7(3)
C49_1 C50_1 C51_1 C52_1 -142.2(2)
C33_1 C50_1 C51_1 C60_1 142.5(2)
C49_1 C50_1 C51_1 C60_1 -0.4(3)
C50_1 C51_1 C52_1 C35_1 -1.0(4)
C60_1 C51_1 C52_1 C35_1 -138.3(2)
C50_1 C51_1 C52_1 C53_1 138.4(2)
C60_1 C51_1 C52_1 C53_1 1.1(3)
C34_1 C35_1 C52_1 C51_1 0.9(4)
C36_1 C35_1 C52_1 C51_1 143.6(2)
C34_1 C35_1 C52_1 C53_1 -143.0(2)
C36_1 C35_1 C52_1 C53_1 -0.2(3)
C51_1 C52_1 C53_1 C54_1 -0.8(4)
C35_1 C52_1 C53_1 C54_1 143.1(2)
C51_1 C52_1 C53_1 C37_1 -143.6(2)
C35_1 C52_1 C53_1 C37_1 0.3(3)
C38_1 C37_1 C53_1 C54_1 -0.5(4)
C36_1 C37_1 C53_1 C54_1 -143.0(2)
C38_1 C37_1 C53_1 C52_1 142.2(2)
C36_1 C37_1 C53_1 C52_1 -0.3(3)
C52_1 C53_1 C54_1 C40_1 -137.7(2)
C37_1 C53_1 C54_1 C40_1 0.6(4)
C52_1 C53_1 C54_1 C55_1 0.5(4)
C37_1 C53_1 C54_1 C55_1 138.8(2)
C39_1 C40_1 C54_1 C53_1 -0.3(4)
C41_1 C40_1 C54_1 C53_1 142.4(2)
C39_1 C40_1 C54_1 C55_1 -142.8(2)
C41_1 C40_1 C54_1 C55_1 -0.1(3)
C53_1 C54_1 C55_1 C60_1 -0.4(4)
C40_1 C54_1 C55_1 C60_1 142.1(2)
C53_1 C54_1 C55_1 C56_1 -142.2(2)
C40_1 C54_1 C55_1 C56_1 0.3(3)
C60_1 C55_1 C56_1 C57_1 0.3(4)
C54_1 C55_1 C56_1 C57_1 142.3(2)
C60_1 C55_1 C56_1 C41_1 -142.3(2)
C54_1 C55_1 C56_1 C41_1 -0.3(3)
C42_1 C41_1 C56_1 C57_1 0.0(3)
C40_1 C41_1 C56_1 C57_1 -142.5(2)
C42_1 C41_1 C56_1 C55_1 142.7(2)
C40_1 C41_1 C56_1 C55_1 0.2(3)
C55_1 C56_1 C57_1 C58_1 -0.2(4)
C41_1 C56_1 C57_1 C58_1 137.9(2)
C55_1 C56_1 C57_1 C44_1 -137.9(2)
C41_1 C56_1 C57_1 C44_1 0.1(3)
C43_1 C44_1 C57_1 C56_1 -0.2(3)
C45_1 C44_1 C57_1 C56_1 142.9(2)
C43_1 C44_1 C57_1 C58_1 -142.5(2)
C45_1 C44_1 C57_1 C58_1 0.6(3)
C56_1 C57_1 C58_1 C59_1 0.0(4)
C44_1 C57_1 C58_1 C59_1 142.2(2)
C56_1 C57_1 C58_1 C46_1 -142.6(2)
C44_1 C57_1 C58_1 C46_1 -0.4(3)
C47_1 C46_1 C58_1 C59_1 0.1(4)
C45_1 C46_1 C58_1 C59_1 -142.7(2)
C47_1 C46_1 C58_1 C57_1 142.8(2)
C45_1 C46_1 C58_1 C57_1 0.0(3)
C57_1 C58_1 C59_1 C60_1 0.1(3)
C46_1 C58_1 C59_1 C60_1 138.4(2)
C57_1 C58_1 C59_1 C49_1 -138.6(2)
C46_1 C58_1 C59_1 C49_1 -0.3(4)
C48_1 C49_1 C59_1 C58_1 0.2(4)
C50_1 C49_1 C59_1 C58_1 142.5(2)
C48_1 C49_1 C59_1 C60_1 -142.7(2)
C50_1 C49_1 C59_1 C60_1 -0.4(3)
C56_1 C55_1 C60_1 C59_1 -0.3(3)
C54_1 C55_1 C60_1 C59_1 -137.7(2)
C56_1 C55_1 C60_1 C51_1 138.1(2)
C54_1 C55_1 C60_1 C51_1 0.7(3)
C58_1 C59_1 C60_1 C55_1 0.1(3)
C49_1 C59_1 C60_1 C55_1 143.1(2)
C58_1 C59_1 C60_1 C51_1 -142.8(2)
C49_1 C59_1 C60_1 C51_1 0.2(3)
C52_1 C51_1 C60_1 C55_1 -1.1(3)
C50_1 C51_1 C60_1 C55_1 -142.8(2)
C52_1 C51_1 C60_1 C59_1 141.8(2)
C50_1 C51_1 C60_1 C59_1 0.1(3)
C69_2 C61_2 C62_2 C63_2 -138.7(3)
C66_2 C61_2 C62_2 C63_2 -1.3(4)
C69_2 C61_2 C62_2 C72_2 0.2(4)
C66_2 C61_2 C62_2 C72_2 137.5(3)
C61_2 C62_2 C63_2 C64_2 0.2(4)
C72_2 C62_2 C63_2 C64_2 -142.7(3)
C61_2 C62_2 C63_2 C74_2 142.9(3)
C72_2 C62_2 C63_2 C74_2 0.0(3)
C62_2 C63_2 C64_2 C65_2 0.9(4)
C74_2 C63_2 C64_2 C65_2 -137.7(3)
C62_2 C63_2 C64_2 C77_2 138.2(3)
C74_2 C63_2 C64_2 C77_2 -0.4(4)
C63_2 C64_2 C65_2 C66_2 -0.8(4)
C77_2 C64_2 C65_2 C66_2 -142.9(3)
C63_2 C64_2 C65_2 C79_2 141.4(3)
C77_2 C64_2 C65_2 C79_2 -0.7(3)
C79_2 C65_2 C66_2 C67_2 0.2(4)
C64_2 C65_2 C66_2 C67_2 138.5(3)
C79_2 C65_2 C66_2 C61_2 -138.6(3)
C64_2 C65_2 C66_2 C61_2 -0.2(4)
C62_2 C61_2 C66_2 C65_2 1.3(4)
C69_2 C61_2 C66_2 C65_2 143.4(2)
C62_2 C61_2 C66_2 C67_2 -141.9(2)
C69_2 C61_2 C66_2 C67_2 0.2(3)
C65_2 C66_2 C67_2 C81_2 -0.8(4)
C61_2 C66_2 C67_2 C81_2 142.0(2)
C65_2 C66_2 C67_2 C68_2 -143.3(2)
C61_2 C66_2 C67_2 C68_2 -0.5(3)
C81_2 C67_2 C68_2 C84_2 0.2(4)
C66_2 C67_2 C68_2 C84_2 142.5(2)
C81_2 C67_2 C68_2 C69_2 -141.8(2)
C66_2 C67_2 C68_2 C69_2 0.5(3)
C62_2 C61_2 C69_2 C70_2 0.4(4)
C66_2 C61_2 C69_2 C70_2 -142.0(2)
C62_2 C61_2 C69_2 C68_2 142.5(2)
C66_2 C61_2 C69_2 C68_2 0.1(3)
C84_2 C68_2 C69_2 C70_2 0.5(3)
C67_2 C68_2 C69_2 C70_2 142.6(2)
C84_2 C68_2 C69_2 C61_2 -142.5(2)
C67_2 C68_2 C69_2 C61_2 -0.4(3)
C61_2 C69_2 C70_2 C71_2 -0.7(4)
C68_2 C69_2 C70_2 C71_2 -139.1(3)
C61_2 C69_2 C70_2 C86_2 137.3(3)
C68_2 C69_2 C70_2 C86_2 -1.2(4)
C69_2 C70_2 C71_2 C72_2 0.4(4)
C86_2 C70_2 C71_2 C72_2 -142.8(2)
C69_2 C70_2 C71_2 C88_2 142.5(2)
C86_2 C70_2 C71_2 C88_2 -0.7(3)
C70_2 C71_2 C72_2 C73_2 137.5(3)
C88_2 C71_2 C72_2 C73_2 -0.4(4)
C70_2 C71_2 C72_2 C62_2 0.1(4)
C88_2 C71_2 C72_2 C62_2 -137.8(3)
C61_2 C62_2 C72_2 C71_2 -0.4(4)
C63_2 C62_2 C72_2 C71_2 142.4(3)
C61_2 C62_2 C72_2 C73_2 -143.2(2)
C63_2 C62_2 C72_2 C73_2 -0.4(3)
C71_2 C72_2 C73_2 C90_2 1.0(4)
C62_2 C72_2 C73_2 C90_2 143.4(3)
C71_2 C72_2 C73_2 C74_2 -141.7(3)
C62_2 C72_2 C73_2 C74_2 0.6(3)
C64_2 C63_2 C74_2 C75_2 0.4(4)
C62_2 C63_2 C74_2 C75_2 -142.2(3)
C64_2 C63_2 C74_2 C73_2 143.0(3)
C62_2 C63_2 C74_2 C73_2 0.4(3)
C90_2 C73_2 C74_2 C75_2 -1.1(4)
C72_2 C73_2 C74_2 C75_2 141.6(3)
C90_2 C73_2 C74_2 C63_2 -143.3(3)
C72_2 C73_2 C74_2 C63_2 -0.6(3)
C63_2 C74_2 C75_2 C76_2 0.1(4)
C73_2 C74_2 C75_2 C76_2 -137.0(3)
C63_2 C74_2 C75_2 C92_2 138.5(3)
C73_2 C74_2 C75_2 C92_2 1.4(4)
C74_2 C75_2 C76_2 C77_2 -0.6(4)
C92_2 C75_2 C76_2 C77_2 -143.0(3)
C74_2 C75_2 C76_2 C94_2 143.3(3)
C92_2 C75_2 C76_2 C94_2 0.9(3)
C75_2 C76_2 C77_2 C78_2 139.0(3)
C94_2 C76_2 C77_2 C78_2 -0.2(4)
C75_2 C76_2 C77_2 C64_2 0.6(4)
C94_2 C76_2 C77_2 C64_2 -138.5(3)
C63_2 C64_2 C77_2 C76_2 -0.1(4)
C65_2 C64_2 C77_2 C76_2 142.8(3)
C63_2 C64_2 C77_2 C78_2 -142.4(3)
C65_2 C64_2 C77_2 C78_2 0.5(3)
C76_2 C77_2 C78_2 C96_2 0.5(4)
C64_2 C77_2 C78_2 C96_2 142.9(3)
C76_2 C77_2 C78_2 C79_2 -142.6(3)
C64_2 C77_2 C78_2 C79_2 -0.1(3)
C66_2 C65_2 C79_2 C80_2 0.3(4)
C64_2 C65_2 C79_2 C80_2 -141.7(3)
C66_2 C65_2 C79_2 C78_2 142.7(3)
C64_2 C65_2 C79_2 C78_2 0.6(3)
C96_2 C78_2 C79_2 C80_2 -0.7(4)
C77_2 C78_2 C79_2 C80_2 142.5(3)
C96_2 C78_2 C79_2 C65_2 -143.5(3)
C77_2 C78_2 C79_2 C65_2 -0.3(3)
C65_2 C79_2 C80_2 C98_2 138.3(3)
C78_2 C79_2 C80_2 C98_2 0.4(4)
C65_2 C79_2 C80_2 C81_2 -0.2(4)
C78_2 C79_2 C80_2 C81_2 -138.1(3)
C68_2 C67_2 C81_2 C82_2 -0.3(4)
C66_2 C67_2 C81_2 C82_2 -138.0(3)
C68_2 C67_2 C81_2 C80_2 138.6(3)
C66_2 C67_2 C81_2 C80_2 1.0(4)
C79_2 C80_2 C81_2 C67_2 -0.5(4)
C98_2 C80_2 C81_2 C67_2 -143.0(2)
C79_2 C80_2 C81_2 C82_2 142.5(2)
C98_2 C80_2 C81_2 C82_2 0.0(3)
C67_2 C81_2 C82_2 C83_2 0.0(4)
C80_2 C81_2 C82_2 C83_2 -143.0(3)
C67_2 C81_2 C82_2 C99_2 143.5(2)
C80_2 C81_2 C82_2 C99_2 0.6(3)
C81_2 C82_2 C83_2 C102_2 137.7(3)
C99_2 C82_2 C83_2 C102_2 -0.7(4)
C81_2 C82_2 C83_2 C84_2 0.5(4)
C99_2 C82_2 C83_2 C84_2 -137.8(3)
C67_2 C68_2 C84_2 C85_2 -137.4(3)
C69_2 C68_2 C84_2 C85_2 0.6(4)
C67_2 C68_2 C84_2 C83_2 0.3(4)
C69_2 C68_2 C84_2 C83_2 138.3(3)
C82_2 C83_2 C84_2 C68_2 -0.7(4)
C102_2 C83_2 C84_2 C68_2 -142.5(3)
C82_2 C83_2 C84_2 C85_2 142.6(3)
C102_2 C83_2 C84_2 C85_2 0.7(3)
C68_2 C84_2 C85_2 C86_2 -0.9(4)
C83_2 C84_2 C85_2 C86_2 -143.4(3)
C68_2 C84_2 C85_2 C103_2 141.2(3)
C83_2 C84_2 C85_2 C103_2 -1.3(3)
C84_2 C85_2 C86_2 C70_2 0.2(4)
C103_2 C85_2 C86_2 C70_2 -138.5(3)
C84_2 C85_2 C86_2 C87_2 139.0(3)
C103_2 C85_2 C86_2 C87_2 0.4(4)
C69_2 C70_2 C86_2 C85_2 0.9(4)
C71_2 C70_2 C86_2 C85_2 143.3(3)
C69_2 C70_2 C86_2 C87_2 -142.1(3)
C71_2 C70_2 C86_2 C87_2 0.4(3)
C85_2 C86_2 C87_2 C105_2 -1.1(4)
C70_2 C86_2 C87_2 C105_2 142.0(3)
C85_2 C86_2 C87_2 C88_2 -143.0(3)
C70_2 C86_2 C87_2 C88_2 0.1(3)
C105_2 C87_2 C88_2 C89_2 0.3(4)
C86_2 C87_2 C88_2 C89_2 142.2(3)
C105_2 C87_2 C88_2 C71_2 -142.4(3)
C86_2 C87_2 C88_2 C71_2 -0.5(3)
C72_2 C71_2 C88_2 C89_2 -0.7(4)
C70_2 C71_2 C88_2 C89_2 -142.9(2)
C72_2 C71_2 C88_2 C87_2 142.9(3)
C70_2 C71_2 C88_2 C87_2 0.8(3)
C87_2 C88_2 C89_2 C90_2 -137.7(3)
C71_2 C88_2 C89_2 C90_2 1.3(4)
C87_2 C88_2 C89_2 C107_2 0.6(4)
C71_2 C88_2 C89_2 C107_2 139.7(3)
C72_2 C73_2 C90_2 C89_2 -0.4(4)
C74_2 C73_2 C90_2 C89_2 138.7(3)
C72_2 C73_2 C90_2 C91_2 -139.2(3)
C74_2 C73_2 C90_2 C91_2 0.0(4)
C88_2 C89_2 C90_2 C73_2 -0.7(4)
C107_2 C89_2 C90_2 C73_2 -143.2(3)
C88_2 C89_2 C90_2 C91_2 142.0(3)
C107_2 C89_2 C90_2 C91_2 -0.5(3)
C73_2 C90_2 C91_2 C92_2 0.8(4)
C89_2 C90_2 C91_2 C92_2 -142.0(3)
C73_2 C90_2 C91_2 C108_2 143.4(3)
C89_2 C90_2 C91_2 C108_2 0.6(3)
C108_2 C91_2 C92_2 C75_2 -138.4(3)
C90_2 C91_2 C92_2 C75_2 -0.6(4)
C108_2 C91_2 C92_2 C93_2 -0.3(4)
C90_2 C91_2 C92_2 C93_2 137.5(3)
C74_2 C75_2 C92_2 C91_2 -0.5(4)
C76_2 C75_2 C92_2 C91_2 142.2(3)
C74_2 C75_2 C92_2 C93_2 -143.1(3)
C76_2 C75_2 C92_2 C93_2 -0.4(3)
C91_2 C92_2 C93_2 C110_2 -0.2(4)
C75_2 C92_2 C93_2 C110_2 142.4(2)
C91_2 C92_2 C93_2 C94_2 -142.8(3)
C75_2 C92_2 C93_2 C94_2 -0.3(3)
C110_2 C93_2 C94_2 C95_2 1.3(4)
C92_2 C93_2 C94_2 C95_2 143.4(3)
C110_2 C93_2 C94_2 C76_2 -141.3(3)
C92_2 C93_2 C94_2 C76_2 0.8(3)
C77_2 C76_2 C94_2 C95_2 0.1(4)
C75_2 C76_2 C94_2 C95_2 -143.6(3)
C77_2 C76_2 C94_2 C93_2 142.6(3)
C75_2 C76_2 C94_2 C93_2 -1.1(3)
C93_2 C94_2 C95_2 C112_2 -0.7(4)
C76_2 C94_2 C95_2 C112_2 138.0(3)
C93_2 C94_2 C95_2 C96_2 -139.0(3)
C76_2 C94_2 C95_2 C96_2 -0.3(4)
C77_2 C78_2 C96_2 C97_2 -138.2(3)
C79_2 C78_2 C96_2 C97_2 0.4(4)
C77_2 C78_2 C96_2 C95_2 -0.7(4)
C79_2 C78_2 C96_2 C95_2 138.0(3)
C94_2 C95_2 C96_2 C78_2 0.6(4)
C112_2 C95_2 C96_2 C78_2 -142.2(3)
C94_2 C95_2 C96_2 C97_2 142.7(3)
C112_2 C95_2 C96_2 C97_2 -0.1(3)
C78_2 C96_2 C97_2 C98_2 0.3(4)
C95_2 C96_2 C97_2 C98_2 -141.8(3)
C78_2 C96_2 C97_2 C113_2 142.0(3)
C95_2 C96_2 C97_2 C113_2 -0.1(3)
C96_2 C97_2 C98_2 C80_2 -0.6(4)
C113_2 C97_2 C98_2 C80_2 -138.3(3)
C96_2 C97_2 C98_2 C99_2 137.4(3)
C113_2 C97_2 C98_2 C99_2 -0.4(4)
C79_2 C80_2 C98_2 C97_2 0.2(4)
C81_2 C80_2 C98_2 C97_2 142.7(3)
C79_2 C80_2 C98_2 C99_2 -143.1(3)
C81_2 C80_2 C98_2 C99_2 -0.6(3)
C97_2 C98_2 C99_2 C100_2 0.1(4)
C80_2 C98_2 C99_2 C100_2 142.8(3)
C97_2 C98_2 C99_2 C82_2 -141.7(3)
C80_2 C98_2 C99_2 C82_2 1.0(3)
C83_2 C82_2 C99_2 C100_2 0.2(4)
C81_2 C82_2 C99_2 C100_2 -143.0(3)
C83_2 C82_2 C99_2 C98_2 142.3(3)
C81_2 C82_2 C99_2 C98_2 -1.0(3)
C98_2 C99_2 C100_2 C114_2 0.6(4)
C82_2 C99_2 C100_2 C114_2 138.5(3)
C98_2 C99_2 C100_2 C101_2 -138.5(3)
C82_2 C99_2 C100_2 C101_2 -0.5(4)
C99_2 C100_2 C101_2 C102_2 1.5(4)
C114_2 C100_2 C101_2 C102_2 -141.1(3)
C99_2 C100_2 C101_2 C116_2 143.8(3)
C114_2 C100_2 C101_2 C116_2 1.2(3)
C116_2 C101_2 C102_2 C103_2 0.3(4)
C100_2 C101_2 C102_2 C103_2 137.4(3)
C116_2 C101_2 C102_2 C83_2 -139.0(3)
C100_2 C101_2 C102_2 C83_2 -1.9(4)
C82_2 C83_2 C102_2 C101_2 1.6(4)
C84_2 C83_2 C102_2 C101_2 143.3(3)
C82_2 C83_2 C102_2 C103_2 -141.7(3)
C84_2 C83_2 C102_2 C103_2 0.1(3)
C101_2 C102_2 C103_2 C104_2 0.2(4)
C83_2 C102_2 C103_2 C104_2 142.8(3)
C101_2 C102_2 C103_2 C85_2 -143.5(3)
C83_2 C102_2 C103_2 C85_2 -0.9(3)
C86_2 C85_2 C103_2 C104_2 0.1(4)
C84_2 C85_2 C103_2 C104_2 -142.0(3)
C86_2 C85_2 C103_2 C102_2 143.4(3)
C84_2 C85_2 C103_2 C102_2 1.3(3)
C102_2 C103_2 C104_2 C105_2 -138.3(3)
C85_2 C103_2 C104_2 C105_2 -0.1(4)
C102_2 C103_2 C104_2 C117_2 -0.2(4)
C85_2 C103_2 C104_2 C117_2 138.1(3)
C88_2 C87_2 C105_2 C104_2 138.2(3)
C86_2 C87_2 C105_2 C104_2 1.2(4)
C88_2 C87_2 C105_2 C106_2 -1.1(4)
C86_2 C87_2 C105_2 C106_2 -138.1(3)
C103_2 C104_2 C105_2 C87_2 -0.6(4)
C117_2 C104_2 C105_2 C87_2 -143.0(3)
C103_2 C104_2 C105_2 C106_2 142.6(3)
C117_2 C104_2 C105_2 C106_2 0.3(3)
C87_2 C105_2 C106_2 C107_2 1.0(4)
C104_2 C105_2 C106_2 C107_2 -142.5(3)
C87_2 C105_2 C106_2 C118_2 143.9(3)
C104_2 C105_2 C106_2 C118_2 0.4(3)
C118_2 C106_2 C107_2 C89_2 -137.8(3)
C105_2 C106_2 C107_2 C89_2 -0.1(4)
C118_2 C106_2 C107_2 C108_2 0.4(4)
C105_2 C106_2 C107_2 C108_2 138.1(3)
C88_2 C89_2 C107_2 C106_2 -0.7(4)
C90_2 C89_2 C107_2 C106_2 142.8(3)
C88_2 C89_2 C107_2 C108_2 -143.3(2)
C90_2 C89_2 C107_2 C108_2 0.2(3)
C92_2 C91_2 C108_2 C109_2 0.5(4)
C90_2 C91_2 C108_2 C109_2 -142.3(3)
C92_2 C91_2 C108_2 C107_2 142.3(3)
C90_2 C91_2 C108_2 C107_2 -0.4(3)
C106_2 C107_2 C108_2 C109_2 -0.4(4)
C89_2 C107_2 C108_2 C109_2 142.1(3)
C106_2 C107_2 C108_2 C91_2 -142.4(3)
C89_2 C107_2 C108_2 C91_2 0.1(3)
C91_2 C108_2 C109_2 C110_2 -0.1(4)
C107_2 C108_2 C109_2 C110_2 -137.8(3)
C91_2 C108_2 C109_2 C119_2 137.9(3)
C107_2 C108_2 C109_2 C119_2 0.2(4)
C94_2 C93_2 C110_2 C109_2 138.0(3)
C92_2 C93_2 C110_2 C109_2 0.5(4)
C94_2 C93_2 C110_2 C111_2 -0.4(4)
C92_2 C93_2 C110_2 C111_2 -137.9(3)
C108_2 C109_2 C110_2 C93_2 -0.4(4)
C119_2 C109_2 C110_2 C93_2 -143.2(2)
C108_2 C109_2 C110_2 C111_2 141.9(2)
C119_2 C109_2 C110_2 C111_2 -0.8(3)
C93_2 C110_2 C111_2 C112_2 -1.0(4)
C109_2 C110_2 C111_2 C112_2 -143.3(2)
C93_2 C110_2 C111_2 C120_2 142.6(2)
C109_2 C110_2 C111_2 C120_2 0.4(3)
C120_2 C111_2 C112_2 C95_2 -137.5(3)
C110_2 C111_2 C112_2 C95_2 1.7(4)
C120_2 C111_2 C112_2 C113_2 -0.1(4)
C110_2 C111_2 C112_2 C113_2 139.1(3)
C94_2 C95_2 C112_2 C111_2 -0.8(4)
C96_2 C95_2 C112_2 C111_2 141.8(3)
C94_2 C95_2 C112_2 C113_2 -142.4(3)
C96_2 C95_2 C112_2 C113_2 0.3(3)
C111_2 C112_2 C113_2 C114_2 0.2(4)
C95_2 C112_2 C113_2 C114_2 142.5(3)
C111_2 C112_2 C113_2 C97_2 -142.6(2)
C95_2 C112_2 C113_2 C97_2 -0.3(3)
C98_2 C97_2 C113_2 C114_2 -0.1(4)
C96_2 C97_2 C113_2 C114_2 -142.7(3)
C98_2 C97_2 C113_2 C112_2 142.8(3)
C96_2 C97_2 C113_2 C112_2 0.2(3)
C112_2 C113_2 C114_2 C115_2 -0.3(4)
C97_2 C113_2 C114_2 C115_2 138.3(3)
C112_2 C113_2 C114_2 C100_2 -137.8(3)
C97_2 C113_2 C114_2 C100_2 0.8(4)
C99_2 C100_2 C114_2 C113_2 -1.0(4)
C101_2 C100_2 C114_2 C113_2 141.5(3)
C99_2 C100_2 C114_2 C115_2 -143.6(3)
C101_2 C100_2 C114_2 C115_2 -1.0(3)
C113_2 C114_2 C115_2 C120_2 0.2(4)
C100_2 C114_2 C115_2 C120_2 143.1(3)
C113_2 C114_2 C115_2 C116_2 -142.5(3)
C100_2 C114_2 C115_2 C116_2 0.3(3)
C120_2 C115_2 C116_2 C117_2 0.5(4)
C114_2 C115_2 C116_2 C117_2 143.0(3)
C120_2 C115_2 C116_2 C101_2 -142.1(3)
C114_2 C115_2 C116_2 C101_2 0.4(3)
C102_2 C101_2 C116_2 C117_2 -0.7(4)
C100_2 C101_2 C116_2 C117_2 -143.6(3)
C102_2 C101_2 C116_2 C115_2 142.0(3)
C100_2 C101_2 C116_2 C115_2 -1.0(3)
C115_2 C116_2 C117_2 C118_2 -0.7(4)
C101_2 C116_2 C117_2 C118_2 138.2(3)
C115_2 C116_2 C117_2 C104_2 -138.3(3)
C101_2 C116_2 C117_2 C104_2 0.6(4)
C103_2 C104_2 C117_2 C116_2 -0.2(4)
C105_2 C104_2 C117_2 C116_2 142.1(3)
C103_2 C104_2 C117_2 C118_2 -143.2(3)
C105_2 C104_2 C117_2 C118_2 -0.8(3)
C107_2 C106_2 C118_2 C119_2 -0.2(4)
C105_2 C106_2 C118_2 C119_2 -142.7(3)
C107_2 C106_2 C118_2 C117_2 141.6(3)
C105_2 C106_2 C118_2 C117_2 -1.0(3)
C116_2 C117_2 C118_2 C119_2 0.7(4)
C104_2 C117_2 C118_2 C119_2 143.0(3)
C116_2 C117_2 C118_2 C106_2 -141.2(3)
C104_2 C117_2 C118_2 C106_2 1.1(3)
C106_2 C118_2 C119_2 C120_2 137.7(3)
C117_2 C118_2 C119_2 C120_2 -0.3(4)
C106_2 C118_2 C119_2 C109_2 0.0(4)
C117_2 C118_2 C119_2 C109_2 -138.0(3)
C108_2 C109_2 C119_2 C118_2 -0.1(4)
C110_2 C109_2 C119_2 C118_2 143.0(3)
C108_2 C109_2 C119_2 C120_2 -142.1(3)
C110_2 C109_2 C119_2 C120_2 1.0(3)
C116_2 C115_2 C120_2 C111_2 138.3(3)
C114_2 C115_2 C120_2 C111_2 -0.1(4)
C116_2 C115_2 C120_2 C119_2 -0.2(4)
C114_2 C115_2 C120_2 C119_2 -138.6(3)
C112_2 C111_2 C120_2 C115_2 0.1(4)
C110_2 C111_2 C120_2 C115_2 -143.0(3)
C112_2 C111_2 C120_2 C119_2 143.3(2)
C110_2 C111_2 C120_2 C119_2 0.3(3)
C118_2 C119_2 C120_2 C115_2 0.1(4)
C109_2 C119_2 C120_2 C115_2 142.4(3)
C118_2 C119_2 C120_2 C111_2 -143.0(3)
C109_2 C119_2 C120_2 C111_2 -0.8(3)
